data_7109156
loop_
_publ_author_name
'Michal Wierzbicki'
'Agnieszka Szumna'

_publ_section_title
;
 Assembly-driven synthesis of hybrid molecular capsules controlled by
 chiral sorting
;
_journal_name_full Chem.Commun.
_journal_page_first 3860
_journal_paper_doi 10.1039/c3cc41515e
_journal_volume 49
_journal_year 2013
_chemical_formula_sum 'C180 H230 Cl12 N14 O44'
_chemical_formula_weight 3719.18
_chemical_name_systematic
;
?
;
_space_group_IT_number 14
_symmetry_cell_setting monoclinic
_symmetry_space_group_name_Hall '-P 2yn'
_symmetry_space_group_name_H-M 'P 1 21/n 1'
_atom_sites_solution_hydrogens geom
_atom_sites_solution_primary direct
_atom_sites_solution_secondary difmap
_audit_creation_method SHELXL-97
_cell_angle_alpha 90.00
_cell_angle_beta 90.406(2)
_cell_angle_gamma 90.00
_cell_formula_units_Z 4
_cell_length_a 17.9860(7)
_cell_length_b 32.4038(14)
_cell_length_c 32.9781(14)
_cell_measurement_reflns_used 9387
_cell_measurement_temperature 296(2)
_cell_measurement_theta_max 67.28
_cell_measurement_theta_min 3.11
_cell_volume 19219.6(14)
_computing_cell_refinement 'Bruker SAINT'
_computing_data_collection 'Bruker APEX2'
_computing_data_reduction 'Bruker SAINT'
_computing_molecular_graphics 'X-Seed, (L.J.Barbour)'
_computing_publication_material 'X-Seed, (L.J.Barbour)'
_computing_structure_refinement 'SHELXL-97 (Sheldrick, 1997)'
_computing_structure_solution 'SHELXS-97 (Sheldrick, 1990)'
_diffrn_ambient_temperature 296(2)
_diffrn_measured_fraction_theta_full 0.977
_diffrn_measured_fraction_theta_max 0.977
_diffrn_measurement_device_type 'Bruker APEX-II CCD'
_diffrn_measurement_method '\f and \w scans'
_diffrn_radiation_monochromator graphite
_diffrn_radiation_source 'sealed tube'
_diffrn_radiation_type CuK\a
_diffrn_radiation_wavelength 1.54184
_diffrn_reflns_av_R_equivalents 0.0690
_diffrn_reflns_limit_h_max 21
_diffrn_reflns_limit_h_min -21
_diffrn_reflns_limit_k_max 38
_diffrn_reflns_limit_k_min -37
_diffrn_reflns_limit_l_max 39
_diffrn_reflns_limit_l_min -39
_diffrn_reflns_number 415267
_diffrn_reflns_theta_full 68.07
_diffrn_reflns_theta_max 68.07
_diffrn_reflns_theta_min 2.81
_diffrn_standards_number 0
_exptl_absorpt_coefficient_mu 2.227
_exptl_absorpt_correction_T_max 1.000
_exptl_absorpt_correction_T_min 0.7089
_exptl_absorpt_correction_type numerical
_exptl_absorpt_process_details 'Bruker SADABS'
_exptl_crystal_colour colourless
_exptl_crystal_density_diffrn 1.285
_exptl_crystal_density_method 'not measured'
_exptl_crystal_description prism
_exptl_crystal_F_000 7856
_exptl_crystal_size_max 0.93
_exptl_crystal_size_mid 0.76
_exptl_crystal_size_min 0.63
_platon_squeeze_details
;
The Platon SQUEEZE procedure was applied. The structure contains disordered
dichloromethane and nitromethane molecules (6 CH2Cl2 and 6 CH3NO2 per
per formula unit). These solvent molecules have been included
in the formula for the calculation of intensive properties.
;
_refine_diff_density_max 1.193
_refine_diff_density_min -0.543
_refine_diff_density_rms 0.066
_refine_ls_extinction_method none
_refine_ls_goodness_of_fit_ref 1.035
_refine_ls_hydrogen_treatment mixed
_refine_ls_matrix_type full
_refine_ls_number_parameters 1860
_refine_ls_number_reflns 34285
_refine_ls_number_restraints 0
_refine_ls_restrained_S_all 1.035
_refine_ls_R_factor_all 0.0808
_refine_ls_R_factor_gt 0.0700
_refine_ls_shift/su_max 0.000
_refine_ls_shift/su_mean 0.000
_refine_ls_structure_factor_coef Fsqd
_refine_ls_weighting_details 'calc w=1/[\s^2^(Fo^2^)+(0.1144P)^2^+13.7505P] where P=(Fo^2^+2Fc^2^)/3'
_refine_ls_weighting_scheme calc
_refine_ls_wR_factor_gt 0.1917
_refine_ls_wR_factor_ref 0.2006
_reflns_number_gt 28496
_reflns_number_total 34285
_reflns_threshold_expression >2sigma(I)
_cod_data_source_file c3cc41515e.txt
_cod_data_source_block c:\aga\crystal\dl_nm\end_sq~1\dlnmd
_cod_original_sg_symbol_H-M P21/n
_cod_database_code 7109156

loop_
_symmetry_equiv_pos_as_xyz
'x, y, z'
'-x+1/2, y+1/2, -z+1/2'
'-x, -y, -z'
'x-1/2, -y-1/2, z-1/2'

loop_
_atom_site_label
_atom_site_type_symbol
_atom_site_fract_x
_atom_site_fract_y
_atom_site_fract_z
_atom_site_U_iso_or_equiv
_atom_site_adp_type
_atom_site_occupancy
_atom_site_symmetry_multiplicity
_atom_site_calc_flag
_atom_site_refinement_flags
_atom_site_disorder_assembly
_atom_site_disorder_group
C1 C 0.60090(11) 0.05486(7) 0.13533(7) 0.0299(5) Uani 1 1 d . . .
C2 C 0.66173(12) 0.07150(7) 0.15636(7) 0.0307(5) Uani 1 1 d . . .
C3 C 0.68706(11) 0.05518(7) 0.19269(7) 0.0298(5) Uani 1 1 d . . .
C4 C 0.64901(11) 0.02207(7) 0.21029(7) 0.0307(5) Uani 1 1 d . . .
C5 C 0.58876(12) 0.00408(7) 0.19028(7) 0.0321(5) Uani 1 1 d . . .
C6 C 0.56589(11) 0.02123(7) 0.15347(7) 0.0310(5) Uani 1 1 d . . .
H6 H 0.5242 0.0094 0.1400 0.037 Uiso 1 1 calc R . .
O7 O 0.70098(8) 0.10454(5) 0.14159(5) 0.0341(4) Uani 1 1 d . . .
H7 H 0.6817 0.1125 0.1197 0.041 Uiso 1 1 calc R . .
O8 O 0.67069(8) 0.00542(5) 0.24658(5) 0.0345(4) Uani 1 1 d . . .
H8 H 0.7072 0.0187 0.2558 0.041 Uiso 1 1 calc R . .
C9 C 0.75647(12) 0.07309(7) 0.21124(7) 0.0296(5) Uani 1 1 d . . .
H9A H 0.7937 0.0777 0.1898 0.035 Uiso 1 1 calc R . .
H9B H 0.7777 0.0532 0.2310 0.035 Uiso 1 1 calc R . .
N10 N 0.74059(10) 0.11330(6) 0.23241(6) 0.0281(4) Uani 1 1 d . . .
H10A H 0.7156 0.1303 0.2146 0.034 Uiso 1 1 calc R . .
H10B H 0.7094 0.1082 0.2538 0.034 Uiso 1 1 calc R . .
C11 C 0.80793(11) 0.13578(7) 0.24811(7) 0.0282(5) Uani 1 1 d . . .
H11 H 0.8390 0.1156 0.2637 0.034 Uiso 1 1 calc R . .
C12 C 0.77794(12) 0.16824(7) 0.27862(6) 0.0296(5) Uani 1 1 d . . .
O13 O 0.80685(10) 0.20335(5) 0.27738(5) 0.0400(4) Uani 1 1 d . . .
O14 O 0.72948(9) 0.15565(5) 0.30217(5) 0.0348(4) Uani 1 1 d . . .
C15 C 0.85522(14) 0.15301(8) 0.21433(8) 0.0399(6) Uani 1 1 d . . .
H15A H 0.8814 0.1777 0.2248 0.048 Uiso 1 1 calc R . .
H15B H 0.8216 0.1623 0.1923 0.048 Uiso 1 1 calc R . .
C16 C 0.91273(13) 0.12431(9) 0.19614(9) 0.0425(6) Uani 1 1 d . . .
C17 C 0.9142(2) 0.11647(15) 0.15509(10) 0.0770(12) Uani 1 1 d . . .
H17 H 0.8780 0.1289 0.1379 0.092 Uiso 1 1 calc R . .
C18 C 0.9673(3) 0.09091(19) 0.13842(14) 0.1070(19) Uani 1 1 d . . .
H18 H 0.9672 0.0858 0.1101 0.128 Uiso 1 1 calc R . .
C19 C 1.0197(2) 0.07303(16) 0.16259(13) 0.0854(13) Uani 1 1 d . . .
H19 H 1.0579 0.0567 0.1510 0.102 Uiso 1 1 calc R . .
C20 C 1.01751(17) 0.07844(11) 0.20245(12) 0.0635(9) Uani 1 1 d . . .
H20 H 1.0527 0.0648 0.2194 0.076 Uiso 1 1 calc R . .
C21 C 0.96381(15) 0.10397(10) 0.21954(10) 0.0516(7) Uani 1 1 d . . .
H21 H 0.9627 0.1073 0.2482 0.062 Uiso 1 1 calc R . .
C22 C 0.54962(12) -0.03376(7) 0.20791(8) 0.0342(5) Uani 1 1 d . . .
H22 H 0.5858 -0.0472 0.2269 0.041 Uiso 1 1 calc R . .
C23 C 0.53078(14) -0.06588(9) 0.17511(10) 0.0468(7) Uani 1 1 d . . .
H23A H 0.4972 -0.0530 0.1548 0.056 Uiso 1 1 calc R . .
H23B H 0.5036 -0.0890 0.1878 0.056 Uiso 1 1 calc R . .
C24 C 0.59942(18) -0.08326(10) 0.15310(12) 0.0661(10) Uani 1 1 d . . .
H24 H 0.6315 -0.0595 0.1451 0.079 Uiso 1 1 calc R . .
C25 C 0.5754(3) -0.1052(3) 0.1151(3) 0.210(5) Uani 1 1 d . . .
H25A H 0.6152 -0.1037 0.0950 0.315 Uiso 1 1 calc R . .
H25B H 0.5304 -0.0921 0.1042 0.315 Uiso 1 1 calc R . .
H25C H 0.5649 -0.1342 0.1214 0.315 Uiso 1 1 calc R . .
C26 C 0.6449(3) -0.11111(15) 0.1807(2) 0.130(3) Uani 1 1 d . . .
H26A H 0.6638 -0.0951 0.2037 0.195 Uiso 1 1 calc R . .
H26B H 0.6867 -0.1226 0.1655 0.195 Uiso 1 1 calc R . .
H26C H 0.6135 -0.1336 0.1906 0.195 Uiso 1 1 calc R . .
C31 C 0.48217(12) -0.02132(6) 0.23322(7) 0.0293(5) Uani 1 1 d . . .
C32 C 0.49064(12) -0.01466(6) 0.27463(7) 0.0292(5) Uani 1 1 d . . .
C33 C 0.43010(12) -0.00516(6) 0.29941(7) 0.0280(4) Uani 1 1 d . . .
C35 C 0.34914(11) -0.00774(6) 0.24019(7) 0.0258(4) Uani 1 1 d . . .
C36 C 0.41069(12) -0.01795(6) 0.21712(7) 0.0284(4) Uani 1 1 d . . .
H36 H 0.4037 -0.0229 0.1890 0.034 Uiso 1 1 calc R . .
O37 O 0.55731(9) -0.01798(5) 0.29470(5) 0.0356(4) Uani 1 1 d . . .
H37 H 0.5907 -0.0243 0.2782 0.043 Uiso 1 1 calc R . .
O38 O 0.29940(8) 0.01140(5) 0.30381(5) 0.0291(3) Uani 1 1 d . . .
H38 H 0.3122 0.0145 0.3282 0.035 Uiso 1 1 calc R . .
C39 C 0.44326(12) -0.00414(7) 0.34427(7) 0.0303(5) Uani 1 1 d . . .
H39A H 0.4736 -0.0283 0.3523 0.036 Uiso 1 1 calc R . .
H39B H 0.3950 -0.0061 0.3584 0.036 Uiso 1 1 calc R . .
N40 N 0.48253(10) 0.03475(6) 0.35727(6) 0.0284(4) Uani 1 1 d . . .
H40A H 0.5248 0.0377 0.3420 0.034 Uiso 1 1 calc R . .
H40B H 0.4521 0.0569 0.3517 0.034 Uiso 1 1 calc R . .
C41 C 0.50374(12) 0.03617(7) 0.40073(7) 0.0303(5) Uani 1 1 d . . .
H41 H 0.4601 0.0262 0.4166 0.036 Uiso 1 1 calc R . .
C42 C 0.51573(12) 0.08208(7) 0.41158(7) 0.0290(5) Uani 1 1 d . . .
O43 O 0.57336(9) 0.09054(5) 0.43195(5) 0.0370(4) Uani 1 1 d . . .
O44 O 0.46751(9) 0.10633(5) 0.39973(6) 0.0392(4) Uani 1 1 d . . .
C45 C 0.56937(15) 0.00780(8) 0.41078(10) 0.0453(6) Uani 1 1 d . . .
H45A H 0.6048 0.0089 0.3880 0.054 Uiso 1 1 calc R . .
H45B H 0.5952 0.0189 0.4350 0.054 Uiso 1 1 calc R . .
C46 C 0.55024(15) -0.03683(8) 0.41872(8) 0.0413(6) Uani 1 1 d . . .
C47 C 0.57993(18) -0.06764(8) 0.39507(9) 0.0507(7) Uani 1 1 d . . .
H47 H 0.6116 -0.0607 0.3731 0.061 Uiso 1 1 calc R . .
C48 C 0.5637(3) -0.10916(10) 0.40318(13) 0.0761(13) Uani 1 1 d . . .
H48 H 0.5854 -0.1305 0.3874 0.091 Uiso 1 1 calc R . .
C49 C 0.5168(3) -0.11849(13) 0.43388(16) 0.0936(17) Uani 1 1 d . . .
H49 H 0.5049 -0.1465 0.4392 0.112 Uiso 1 1 calc R . .
C50 C 0.4864(3) -0.08830(15) 0.45717(14) 0.0876(14) Uani 1 1 d . . .
H50 H 0.4538 -0.0954 0.4786 0.105 Uiso 1 1 calc R . .
C51 C 0.5029(2) -0.04729(11) 0.44970(9) 0.0614(8) Uani 1 1 d . . .
H51 H 0.4816 -0.0263 0.4660 0.074 Uiso 1 1 calc R . .
C52 C 0.27194(12) -0.00265(7) 0.22225(7) 0.0278(4) Uani 1 1 d . . .
H52 H 0.2364 -0.0061 0.2452 0.033 Uiso 1 1 calc R . .
C53 C 0.25001(13) -0.03465(7) 0.19042(7) 0.0330(5) Uani 1 1 d . . .
H53A H 0.2547 -0.0625 0.2025 0.040 Uiso 1 1 calc R . .
H53B H 0.2853 -0.0330 0.1676 0.040 Uiso 1 1 calc R . .
C54 C 0.17033(14) -0.02936(8) 0.17370(8) 0.0403(6) Uani 1 1 d . . .
H54 H 0.1644 0.0000 0.1649 0.048 Uiso 1 1 calc R . .
C55 C 0.11172(16) -0.03816(10) 0.20611(10) 0.0535(7) Uani 1 1 d . . .
H55A H 0.0621 -0.0327 0.1949 0.080 Uiso 1 1 calc R . .
H55B H 0.1205 -0.0203 0.2296 0.080 Uiso 1 1 calc R . .
H55C H 0.1151 -0.0671 0.2145 0.080 Uiso 1 1 calc R . .
C56 C 0.15756(18) -0.05648(10) 0.13715(9) 0.0534(7) Uani 1 1 d . . .
H56A H 0.1713 -0.0850 0.1438 0.080 Uiso 1 1 calc R . .
H56B H 0.1881 -0.0467 0.1146 0.080 Uiso 1 1 calc R . .
H56C H 0.1050 -0.0554 0.1293 0.080 Uiso 1 1 calc R . .
C61 C 0.26123(11) 0.04128(6) 0.20647(6) 0.0237(4) Uani 1 1 d . . .
C62 C 0.22699(11) 0.07157(7) 0.22917(6) 0.0242(4) Uani 1 1 d . . .
C63 C 0.21408(11) 0.11120(6) 0.21390(6) 0.0248(4) Uani 1 1 d . . .
C64 C 0.23771(11) 0.12079(6) 0.17494(6) 0.0238(4) Uani 1 1 d . . .
C65 C 0.27254(11) 0.09093(6) 0.15096(6) 0.0238(4) Uani 1 1 d . . .
C66 C 0.28429(11) 0.05224(6) 0.16784(6) 0.0243(4) Uani 1 1 d . . .
H66 H 0.3095 0.0321 0.1521 0.029 Uiso 1 1 calc R . .
O67 O 0.20158(8) 0.06454(5) 0.26798(4) 0.0288(3) Uani 1 1 d . . .
H67 H 0.2109 0.0401 0.2747 0.035 Uiso 1 1 calc R . .
O68 O 0.22642(8) 0.15888(4) 0.15835(4) 0.0275(3) Uani 1 1 d . . .
H68 H 0.2044 0.1740 0.1751 0.033 Uiso 1 1 calc R . .
C69 C 0.17326(11) 0.14073(7) 0.24063(6) 0.0260(4) Uani 1 1 d . . .
H69A H 0.1269 0.1276 0.2502 0.031 Uiso 1 1 calc R . .
H69B H 0.1595 0.1656 0.2248 0.031 Uiso 1 1 calc R . .
N70 N 0.22013(10) 0.15328(6) 0.27657(5) 0.0272(4) Uani 1 1 d . . .
H70A H 0.2404 0.1300 0.2881 0.033 Uiso 1 1 calc R . .
H70B H 0.2587 0.1695 0.2676 0.033 Uiso 1 1 calc R . .
C71 C 0.17832(11) 0.17639(7) 0.30835(6) 0.0274(4) Uani 1 1 d . . .
H71 H 0.1413 0.1945 0.2943 0.033 Uiso 1 1 calc R . .
C72 C 0.23471(12) 0.20450(7) 0.33046(6) 0.0273(4) Uani 1 1 d . . .
O73 O 0.23275(9) 0.20496(5) 0.36845(5) 0.0353(4) Uani 1 1 d . . .
O74 O 0.27702(10) 0.22424(5) 0.30834(5) 0.0403(4) Uani 1 1 d . . .
C75 C 0.13563(12) 0.14634(8) 0.33509(7) 0.0349(5) Uani 1 1 d . . .
H75A H 0.1156 0.1237 0.3180 0.042 Uiso 1 1 calc R . .
H75B H 0.1703 0.1340 0.3551 0.042 Uiso 1 1 calc R . .
C76 C 0.07301(14) 0.16646(10) 0.35704(9) 0.0496(7) Uani 1 1 d . . .
C77 C 0.07607(18) 0.17526(17) 0.39785(11) 0.0855(15) Uani 1 1 d . . .
H77 H 0.1180 0.1671 0.4136 0.103 Uiso 1 1 calc R . .
C78 C 0.0177(2) 0.1960(3) 0.41578(18) 0.155(4) Uani 1 1 d . . .
H78 H 0.0202 0.2020 0.4439 0.186 Uiso 1 1 calc R . .
C79 C -0.0423(2) 0.2078(2) 0.3943(2) 0.136(3) Uani 1 1 d . . .
H79 H -0.0807 0.2232 0.4068 0.163 Uiso 1 1 calc R . .
C80 C -0.0476(2) 0.1973(2) 0.35374(18) 0.113(2) Uani 1 1 d . . .
H80 H -0.0912 0.2039 0.3387 0.136 Uiso 1 1 calc R . .
C81 C 0.00978(16) 0.17758(13) 0.33561(12) 0.0692(10) Uani 1 1 d . . .
H81 H 0.0065 0.1713 0.3075 0.083 Uiso 1 1 calc R . .
C82 C 0.29612(11) 0.10094(7) 0.10785(6) 0.0251(4) Uani 1 1 d . . .
H82 H 0.2648 0.1247 0.0988 0.030 Uiso 1 1 calc R . .
C83 C 0.28020(12) 0.06544(7) 0.07792(7) 0.0308(5) Uani 1 1 d . . .
H83A H 0.2958 0.0742 0.0505 0.037 Uiso 1 1 calc R . .
H83B H 0.3112 0.0414 0.0857 0.037 Uiso 1 1 calc R . .
C84 C 0.19894(13) 0.05153(8) 0.07569(7) 0.0374(5) Uani 1 1 d . . .
H84 H 0.1859 0.0395 0.1026 0.045 Uiso 1 1 calc R . .
C85 C 0.14530(15) 0.08659(10) 0.06730(10) 0.0540(7) Uani 1 1 d . . .
H85A H 0.1603 0.1011 0.0426 0.081 Uiso 1 1 calc R . .
H85B H 0.1459 0.1059 0.0902 0.081 Uiso 1 1 calc R . .
H85C H 0.0950 0.0755 0.0637 0.081 Uiso 1 1 calc R . .
C86 C 0.19035(16) 0.01773(10) 0.04421(10) 0.0530(7) Uani 1 1 d . . .
H86A H 0.1384 0.0087 0.0431 0.080 Uiso 1 1 calc R . .
H86B H 0.2222 -0.0057 0.0516 0.080 Uiso 1 1 calc R . .
H86C H 0.2049 0.0283 0.0176 0.080 Uiso 1 1 calc R . .
C87 C 0.35979(11) -0.00015(6) 0.28153(7) 0.0257(4) Uani 1 1 d . . .
C91 C 0.37653(12) 0.11569(7) 0.10655(6) 0.0262(4) Uani 1 1 d . . .
C92 C 0.39368(11) 0.15754(7) 0.11060(6) 0.0254(4) Uani 1 1 d . . .
C93 C 0.46711(12) 0.17204(7) 0.10872(6) 0.0277(4) Uani 1 1 d . . .
C94 C 0.52485(12) 0.14373(7) 0.10525(6) 0.0288(5) Uani 1 1 d . . .
C95 C 0.51003(12) 0.10184(7) 0.10053(6) 0.0293(5) Uani 1 1 d . . .
C96 C 0.43596(12) 0.08901(7) 0.10120(6) 0.0282(4) Uani 1 1 d . . .
H96 H 0.4257 0.0605 0.0978 0.034 Uiso 1 1 calc R . .
O97 O 0.34096(8) 0.18758(5) 0.11510(5) 0.0301(3) Uani 1 1 d . . .
H97 H 0.2985 0.1767 0.1152 0.036 Uiso 1 1 calc R . .
O98 O 0.59793(8) 0.15614(5) 0.10569(5) 0.0355(4) Uani 1 1 d . . .
H98 H 0.6000 0.1818 0.1089 0.043 Uiso 1 1 calc R . .
C99 C 0.47764(12) 0.21805(7) 0.10801(6) 0.0297(5) Uani 1 1 d . . .
H99A H 0.4408 0.2305 0.0892 0.036 Uiso 1 1 calc R . .
H99B H 0.5279 0.2245 0.0977 0.036 Uiso 1 1 calc R . .
N100 N 0.46881(10) 0.23680(6) 0.14953(5) 0.0286(4) Uani 1 1 d . . .
H10C H 0.4257 0.2269 0.1607 0.034 Uiso 1 1 calc R . .
H10D H 0.5077 0.2281 0.1657 0.034 Uiso 1 1 calc R . .
C101 C 0.46636(12) 0.28286(7) 0.15027(6) 0.0285(4) Uani 1 1 d . . .
H101 H 0.5075 0.2931 0.1327 0.034 Uiso 1 1 calc R . .
C102 C 0.48449(13) 0.29605(7) 0.19435(7) 0.0313(5) Uani 1 1 d . . .
O103 O 0.53605(10) 0.27685(6) 0.21099(5) 0.0441(4) Uani 1 1 d . . .
O104 O 0.44533(10) 0.32391(5) 0.20945(5) 0.0393(4) Uani 1 1 d . . .
C105 C 0.39382(14) 0.30013(9) 0.13321(7) 0.0399(6) Uani 1 1 d . . .
H1 H 0.3531 0.2815 0.1416 0.048 Uiso 1 1 calc R . .
H2 H 0.3848 0.3272 0.1463 0.048 Uiso 1 1 calc R . .
C106 C 0.38794(14) 0.30610(8) 0.08779(7) 0.0363(5) Uani 1 1 d . . .
C107 C 0.32622(16) 0.29310(10) 0.06686(9) 0.0506(7) Uani 1 1 d . . .
H107 H 0.2884 0.2784 0.0807 0.061 Uiso 1 1 calc R . .
C108 C 0.3180(2) 0.30118(11) 0.02548(10) 0.0609(8) Uani 1 1 d . . .
H108 H 0.2737 0.2929 0.0119 0.073 Uiso 1 1 calc R . .
C109 C 0.3711(2) 0.32032(13) 0.00474(9) 0.0694(10) Uani 1 1 d . . .
H109 H 0.3647 0.3257 -0.0234 0.083 Uiso 1 1 calc R . .
C110 C 0.4356(3) 0.33223(17) 0.02463(12) 0.0925(15) Uani 1 1 d . . .
H110 H 0.4752 0.3444 0.0099 0.111 Uiso 1 1 calc R . .
C111 C 0.4424(2) 0.32637(12) 0.06611(10) 0.0721(11) Uani 1 1 d . . .
H111 H 0.4852 0.3365 0.0799 0.087 Uiso 1 1 calc R . .
C112 C 0.57396(12) 0.07162(8) 0.09470(7) 0.0333(5) Uani 1 1 d . . .
H112 H 0.6161 0.0881 0.0835 0.040 Uiso 1 1 calc R . .
C113 C 0.55693(13) 0.03796(9) 0.06348(8) 0.0406(6) Uani 1 1 d . . .
H11A H 0.5410 0.0513 0.0378 0.049 Uiso 1 1 calc R . .
H11B H 0.5148 0.0212 0.0734 0.049 Uiso 1 1 calc R . .
C114 C 0.62249(14) 0.00909(9) 0.05459(8) 0.0436(6) Uani 1 1 d . . .
H114 H 0.6353 -0.0063 0.0800 0.052 Uiso 1 1 calc R . .
C115 C 0.69105(16) 0.03305(11) 0.04097(10) 0.0561(8) Uani 1 1 d . . .
H11C H 0.6778 0.0507 0.0179 0.084 Uiso 1 1 calc R . .
H11D H 0.7300 0.0136 0.0328 0.084 Uiso 1 1 calc R . .
H11E H 0.7094 0.0502 0.0634 0.084 Uiso 1 1 calc R . .
C116 C 0.5996(2) -0.02207(13) 0.02213(13) 0.0778(12) Uani 1 1 d . . .
H11F H 0.5593 -0.0394 0.0324 0.117 Uiso 1 1 calc R . .
H11G H 0.6424 -0.0394 0.0153 0.117 Uiso 1 1 calc R . .
H11H H 0.5825 -0.0074 -0.0022 0.117 Uiso 1 1 calc R . .
C121 C 0.61361(11) 0.22573(6) 0.47034(6) 0.0214(4) Uani 1 1 d . . .
C122 C 0.63137(10) 0.18529(6) 0.45923(6) 0.0207(4) Uani 1 1 d . . .
C123 C 0.69102(11) 0.17755(6) 0.43309(6) 0.0215(4) Uani 1 1 d . . .
C124 C 0.72928(10) 0.21075(6) 0.41655(6) 0.0216(4) Uani 1 1 d . . .
C125 C 0.71259(11) 0.25184(6) 0.42669(6) 0.0223(4) Uani 1 1 d . . .
C126 C 0.65460(10) 0.25772(6) 0.45345(6) 0.0216(4) Uani 1 1 d . . .
H126 H 0.6421 0.2852 0.4607 0.026 Uiso 1 1 calc R . .
O127 O 0.59005(8) 0.15400(4) 0.47535(4) 0.0243(3) Uani 1 1 d . . .
H127 H 0.6063 0.1312 0.4670 0.029 Uiso 1 1 calc R . .
O128 O 0.78436(8) 0.20038(5) 0.39030(5) 0.0306(3) Uani 1 1 d . . .
H128 H 0.8046 0.2219 0.3815 0.037 Uiso 1 1 calc R . .
C129 C 0.71881(11) 0.13496(6) 0.42352(6) 0.0248(4) Uani 1 1 d . . .
H12A H 0.7735 0.1342 0.4268 0.030 Uiso 1 1 calc R . .
H12B H 0.6971 0.1150 0.4428 0.030 Uiso 1 1 calc R . .
N130 N 0.69860(9) 0.12260(5) 0.38123(5) 0.0246(4) Uani 1 1 d . . .
H13A H 0.7121 0.1435 0.3639 0.029 Uiso 1 1 calc R . .
H13B H 0.6478 0.1198 0.3795 0.029 Uiso 1 1 calc R . .
C131 C 0.73413(12) 0.08307(7) 0.36708(7) 0.0293(5) Uani 1 1 d . . .
H131 H 0.7283 0.0624 0.3893 0.035 Uiso 1 1 calc R . .
C132 C 0.68791(12) 0.06764(7) 0.33057(7) 0.0297(5) Uani 1 1 d . . .
O133 O 0.72296(9) 0.05337(5) 0.30094(5) 0.0384(4) Uani 1 1 d . . .
O134 O 0.61953(9) 0.06995(5) 0.33445(5) 0.0383(4) Uani 1 1 d . . .
C135 C 0.81714(13) 0.08859(8) 0.36013(8) 0.0362(5) Uani 1 1 d . . .
H3 H 0.8299 0.0751 0.3341 0.043 Uiso 1 1 calc R . .
H4 H 0.8273 0.1185 0.3570 0.043 Uiso 1 1 calc R . .
C136 C 0.86831(15) 0.07198(10) 0.39242(8) 0.0482(7) Uani 1 1 d . . .
C137 C 0.8640(2) 0.03130(13) 0.40504(13) 0.0729(10) Uani 1 1 d . . .
H137 H 0.8261 0.0137 0.3946 0.087 Uiso 1 1 calc R . .
C138 C 0.9154(3) 0.01641(18) 0.43305(17) 0.1048(17) Uani 1 1 d . . .
H138 H 0.9140 -0.0117 0.4411 0.126 Uiso 1 1 calc R . .
C139 C 0.9704(3) 0.0434(2) 0.44970(19) 0.1106(18) Uani 1 1 d . . .
H139 H 1.0051 0.0335 0.4693 0.133 Uiso 1 1 calc R . .
C140 C 0.9725(2) 0.0832(2) 0.43730(13) 0.0950(16) Uani 1 1 d . . .
H140 H 1.0093 0.1012 0.4481 0.114 Uiso 1 1 calc R . .
C141 C 0.92289(16) 0.09779(14) 0.40974(10) 0.0655(9) Uani 1 1 d . . .
H141 H 0.9250 0.1260 0.4019 0.079 Uiso 1 1 calc R . .
C142 C 0.75708(11) 0.28767(6) 0.40955(6) 0.0234(4) Uani 1 1 d . . .
H142 H 0.8071 0.2765 0.4023 0.028 Uiso 1 1 calc R . .
C143 C 0.77052(12) 0.32209(7) 0.44103(6) 0.0286(5) Uani 1 1 d . . .
H14A H 0.7981 0.3447 0.4278 0.034 Uiso 1 1 calc R . .
H14B H 0.7217 0.3332 0.4493 0.034 Uiso 1 1 calc R . .
C144 C 0.81305(15) 0.30922(8) 0.47886(7) 0.0398(6) Uani 1 1 d . . .
H144 H 0.7840 0.2869 0.4925 0.048 Uiso 1 1 calc R . .
C145 C 0.8883(2) 0.29288(15) 0.47063(11) 0.0762(11) Uani 1 1 d . . .
H14C H 0.8844 0.2685 0.4532 0.114 Uiso 1 1 calc R . .
H14D H 0.9126 0.2853 0.4963 0.114 Uiso 1 1 calc R . .
H14E H 0.9179 0.3141 0.4569 0.114 Uiso 1 1 calc R . .
C146 C 0.8179(2) 0.34568(13) 0.50776(10) 0.0724(10) Uani 1 1 d . . .
H14F H 0.8392 0.3366 0.5337 0.109 Uiso 1 1 calc R . .
H14G H 0.7680 0.3569 0.5122 0.109 Uiso 1 1 calc R . .
H14H H 0.8496 0.3671 0.4960 0.109 Uiso 1 1 calc R . .
C151 C 0.72264(11) 0.30430(6) 0.37045(6) 0.0233(4) Uani 1 1 d . . .
C152 C 0.74474(11) 0.28859(6) 0.33291(6) 0.0247(4) Uani 1 1 d . . .
C153 C 0.71564(12) 0.30470(7) 0.29718(6) 0.0265(4) Uani 1 1 d . . .
C154 C 0.66170(12) 0.33568(7) 0.29892(6) 0.0273(4) Uani 1 1 d . . .
C155 C 0.63780(12) 0.35169(6) 0.33565(6) 0.0259(4) Uani 1 1 d . . .
C156 C 0.66938(11) 0.33503(6) 0.37065(6) 0.0247(4) Uani 1 1 d . . .
H156 H 0.6534 0.3454 0.3961 0.030 Uiso 1 1 calc R . .
O157 O 0.79798(8) 0.25796(5) 0.33283(4) 0.0282(3) Uani 1 1 d . . .
H157 H 0.8081 0.2516 0.3088 0.034 Uiso 1 1 calc R . .
O158 O 0.63483(9) 0.34917(5) 0.26224(4) 0.0332(3) Uani 1 1 d . . .
H158 H 0.6029 0.3677 0.2660 0.040 Uiso 1 1 calc R . .
C159 C 0.74248(12) 0.29189(7) 0.25587(6) 0.0298(5) Uani 1 1 d . . .
H15C H 0.7544 0.3169 0.2399 0.036 Uiso 1 1 calc R . .
H15D H 0.7887 0.2756 0.2590 0.036 Uiso 1 1 calc R . .
N160 N 0.68603(10) 0.26679(6) 0.23324(5) 0.0278(4) Uani 1 1 d . . .
H16A H 0.6437 0.2823 0.2296 0.033 Uiso 1 1 calc R . .
H16B H 0.6737 0.2441 0.2485 0.033 Uiso 1 1 calc R . .
C161 C 0.71315(12) 0.25264(8) 0.19261(7) 0.0334(5) Uani 1 1 d . B .
H161 H 0.7660 0.2436 0.1960 0.040 Uiso 1 1 calc R . .
C162 C 0.66696(13) 0.21449(8) 0.18035(7) 0.0357(5) Uani 1 1 d . . .
O163 O 0.67589(13) 0.18344(6) 0.20158(6) 0.0557(5) Uani 1 1 d . . .
O164 O 0.62398(11) 0.21822(6) 0.15023(6) 0.0497(5) Uani 1 1 d . . .
C165 C 0.71174(17) 0.28693(10) 0.16186(8) 0.0473(6) Uani 1 1 d . . .
H16C H 0.7322 0.3127 0.1735 0.057 Uiso 1 1 calc R A 1
H16D H 0.6604 0.2922 0.1521 0.057 Uiso 1 1 calc R A 1
C166 C 0.7622(3) 0.27067(18) 0.12639(13) 0.057(2) Uiso 0.505(6) 1 d PG B 1
C167 C 0.7826(3) 0.23006(15) 0.11867(16) 0.082(2) Uiso 0.505(6) 1 d PG B 1
H167 H 0.7707 0.2090 0.1375 0.098 Uiso 0.505(6) 1 calc PR B 1
C168 C 0.8204(4) 0.22033(14) 0.08334(19) 0.104(3) Uiso 0.505(6) 1 d PG B 1
H168 H 0.8344 0.1926 0.0781 0.125 Uiso 0.505(6) 1 calc PR B 1
C169 C 0.8379(4) 0.25120(18) 0.05573(15) 0.090(3) Uiso 0.505(6) 1 d PG B 1
H169 H 0.8638 0.2445 0.0316 0.109 Uiso 0.505(6) 1 calc PR B 1
C170 C 0.8175(3) 0.29180(16) 0.06345(15) 0.082(2) Uiso 0.505(6) 1 d PG B 1
H170 H 0.8294 0.3129 0.0446 0.098 Uiso 0.505(6) 1 calc PR B 1
C171 C 0.7796(3) 0.30154(14) 0.09879(16) 0.076(2) Uiso 0.505(6) 1 d PG B 1
H171 H 0.7657 0.3293 0.1041 0.092 Uiso 0.505(6) 1 calc PR B 1
C16A C 0.7612(3) 0.2816(2) 0.12658(13) 0.0483(19) Uiso 0.495(6) 1 d PG B 2
C16F C 0.8374(3) 0.2805(2) 0.13405(15) 0.102(3) Uiso 0.495(6) 1 d PG B 2
H16F H 0.8561 0.2860 0.1605 0.122 Uiso 0.495(6) 1 calc PR B 2
C16E C 0.8861(2) 0.2713(3) 0.1028(2) 0.135(5) Uiso 0.495(6) 1 d PG B 2
H16E H 0.9381 0.2705 0.1079 0.162 Uiso 0.495(6) 1 calc PR B 2
C16D C 0.8587(3) 0.2632(2) 0.06410(18) 0.081(2) Uiso 0.495(6) 1 d PG B 2
H12 H 0.8921 0.2569 0.0428 0.097 Uiso 0.495(6) 1 calc PR B 2
C16C C 0.7826(4) 0.2642(2) 0.05663(13) 0.103(3) Uiso 0.495(6) 1 d PG B 2
H13 H 0.7639 0.2587 0.0302 0.124 Uiso 0.495(6) 1 calc PR B 2
C16B C 0.7339(2) 0.2735(2) 0.08787(15) 0.077(2) Uiso 0.495(6) 1 d PG B 2
H16G H 0.6818 0.2742 0.0828 0.092 Uiso 0.495(6) 1 calc PR B 2
C172 C 0.57855(13) 0.38537(7) 0.33731(7) 0.0293(5) Uani 1 1 d . . .
H172 H 0.5780 0.3988 0.3100 0.035 Uiso 1 1 calc R . .
C173 C 0.59678(14) 0.41965(7) 0.36807(8) 0.0365(5) Uani 1 1 d . . .
H17A H 0.5539 0.4388 0.3695 0.044 Uiso 1 1 calc R . .
H17B H 0.6033 0.4070 0.3952 0.044 Uiso 1 1 calc R . .
C174 C 0.66583(16) 0.44431(9) 0.35818(12) 0.0578(8) Uani 1 1 d . . .
H174 H 0.7082 0.4246 0.3553 0.069 Uiso 1 1 calc R . .
C175 C 0.6583(3) 0.46828(15) 0.31909(15) 0.1001(16) Uani 1 1 d . . .
H17C H 0.6457 0.4493 0.2969 0.150 Uiso 1 1 calc R . .
H17D H 0.7055 0.4821 0.3131 0.150 Uiso 1 1 calc R . .
H17E H 0.6190 0.4890 0.3218 0.150 Uiso 1 1 calc R . .
C176 C 0.6847(3) 0.47393(15) 0.39197(17) 0.0993(16) Uani 1 1 d . . .
H17F H 0.7299 0.4893 0.3850 0.149 Uiso 1 1 calc R . .
H17G H 0.6931 0.4585 0.4171 0.149 Uiso 1 1 calc R . .
H17H H 0.6435 0.4933 0.3957 0.149 Uiso 1 1 calc R . .
C181 C 0.50224(12) 0.36643(6) 0.34281(6) 0.0258(4) Uani 1 1 d . . .
C182 C 0.45899(12) 0.35662(6) 0.30845(6) 0.0261(4) Uani 1 1 d . . .
C183 C 0.38760(12) 0.34109(6) 0.31300(6) 0.0269(4) Uani 1 1 d . . .
C184 C 0.36071(12) 0.33256(6) 0.35194(6) 0.0267(4) Uani 1 1 d . . .
C185 C 0.40278(12) 0.34085(6) 0.38635(6) 0.0261(4) Uani 1 1 d . . .
C186 C 0.47269(12) 0.35788(6) 0.38065(6) 0.0263(4) Uani 1 1 d . . .
H186 H 0.5020 0.3640 0.4040 0.032 Uiso 1 1 calc R . .
O187 O 0.48867(9) 0.36454(5) 0.27141(4) 0.0316(3) Uani 1 1 d . . .
H187 H 0.4575 0.3585 0.2532 0.038 Uiso 1 1 calc R . .
O188 O 0.28937(9) 0.31782(5) 0.35292(5) 0.0325(3) Uani 1 1 d . . .
H188 H 0.2762 0.3148 0.3771 0.039 Uiso 1 1 calc R . .
C189 C 0.33526(13) 0.33553(6) 0.27775(7) 0.0286(5) Uani 1 1 d . . .
H18A H 0.2856 0.3463 0.2851 0.034 Uiso 1 1 calc R . .
H18B H 0.3535 0.3517 0.2544 0.034 Uiso 1 1 calc R . .
N190 N 0.32833(10) 0.29107(5) 0.26566(5) 0.0267(4) Uani 1 1 d . . .
H19A H 0.3179 0.2755 0.2883 0.032 Uiso 1 1 calc R . .
H19B H 0.3731 0.2822 0.2555 0.032 Uiso 1 1 calc R . .
C191 C 0.26856(13) 0.28421(7) 0.23439(7) 0.0302(5) Uani 1 1 d . . .
H191 H 0.2735 0.3066 0.2137 0.036 Uiso 1 1 calc R . .
C192 C 0.28526(14) 0.24292(7) 0.21288(7) 0.0317(5) Uani 1 1 d . . .
O193 O 0.35194(10) 0.23481(5) 0.20745(5) 0.0378(4) Uani 1 1 d . . .
O194 O 0.23016(10) 0.22233(6) 0.20302(6) 0.0475(5) Uani 1 1 d . . .
C195 C 0.19112(14) 0.28807(7) 0.25261(7) 0.0347(5) Uani 1 1 d . . .
H5 H 0.1668 0.2607 0.2521 0.042 Uiso 1 1 calc R . .
H9 H 0.1960 0.2967 0.2813 0.042 Uiso 1 1 calc R . .
C196 C 0.14239(15) 0.31846(8) 0.23059(8) 0.0426(6) Uani 1 1 d . . .
C197 C 0.1108(3) 0.30895(13) 0.19369(13) 0.1036(19) Uani 1 1 d . . .
H197 H 0.1212 0.2830 0.1816 0.124 Uiso 1 1 calc R . .
C198 C 0.0648(4) 0.33586(18) 0.17398(15) 0.136(3) Uani 1 1 d . . .
H198 H 0.0423 0.3280 0.1490 0.163 Uiso 1 1 calc R . .
C199 C 0.0508(3) 0.37442(13) 0.18993(13) 0.0945(16) Uani 1 1 d . . .
H199 H 0.0203 0.3937 0.1759 0.113 Uiso 1 1 calc R . .
C200 C 0.0818(2) 0.38376(10) 0.22615(12) 0.0669(10) Uani 1 1 d . . .
H200 H 0.0723 0.4100 0.2380 0.080 Uiso 1 1 calc R . .
C201 C 0.12655(18) 0.35637(9) 0.24618(10) 0.0532(7) Uani 1 1 d . . .
H201 H 0.1472 0.3640 0.2717 0.064 Uiso 1 1 calc R . .
C202 C 0.37101(12) 0.33271(6) 0.42840(6) 0.0256(4) Uani 1 1 d . . .
H202 H 0.3157 0.3337 0.4254 0.031 Uiso 1 1 calc R . .
C203 C 0.39205(14) 0.36661(7) 0.45890(7) 0.0349(5) Uani 1 1 d . . .
H20A H 0.4468 0.3668 0.4621 0.042 Uiso 1 1 calc R . .
H20B H 0.3772 0.3936 0.4473 0.042 Uiso 1 1 calc R . .
C204 C 0.35731(16) 0.36243(9) 0.50084(8) 0.0467(6) Uani 1 1 d . . .
H204 H 0.3753 0.3360 0.5131 0.056 Uiso 1 1 calc R . .
C205 C 0.2738(2) 0.36079(18) 0.49886(12) 0.0903(15) Uani 1 1 d . . .
H20C H 0.2551 0.3846 0.4835 0.135 Uiso 1 1 calc R . .
H20D H 0.2537 0.3615 0.5264 0.135 Uiso 1 1 calc R . .
H20E H 0.2581 0.3352 0.4854 0.135 Uiso 1 1 calc R . .
C206 C 0.3822(2) 0.39742(14) 0.52806(10) 0.0788(11) Uani 1 1 d . . .
H20F H 0.3602 0.4233 0.5185 0.118 Uiso 1 1 calc R . .
H20G H 0.4366 0.3996 0.5275 0.118 Uiso 1 1 calc R . .
H20H H 0.3660 0.3920 0.5559 0.118 Uiso 1 1 calc R . .
C211 C 0.39021(11) 0.28925(6) 0.44281(6) 0.0232(4) Uani 1 1 d . . .
C212 C 0.34202(11) 0.25609(7) 0.43475(6) 0.0240(4) Uani 1 1 d . . .
C213 C 0.36056(11) 0.21614(6) 0.44826(6) 0.0240(4) Uani 1 1 d . . .
C214 C 0.42857(11) 0.20954(6) 0.46763(6) 0.0235(4) Uani 1 1 d . . .
C215 C 0.47803(11) 0.24173(6) 0.47614(6) 0.0222(4) Uani 1 1 d . . .
C216 C 0.45656(11) 0.28089(6) 0.46311(6) 0.0238(4) Uani 1 1 d . . .
H216 H 0.4893 0.3033 0.4684 0.029 Uiso 1 1 calc R . .
O217 O 0.27767(8) 0.26342(5) 0.41408(4) 0.0281(3) Uani 1 1 d . . .
H217 H 0.2538 0.2413 0.4116 0.034 Uiso 1 1 calc R . .
O218 O 0.44186(8) 0.16955(5) 0.47869(5) 0.0292(3) Uani 1 1 d . . .
H218 H 0.4831 0.1680 0.4907 0.035 Uiso 1 1 calc R . .
C219 C 0.30872(11) 0.17985(7) 0.44476(6) 0.0257(4) Uani 1 1 d . . .
H21A H 0.3062 0.1654 0.4712 0.031 Uiso 1 1 calc R . .
H21B H 0.2581 0.1897 0.4378 0.031 Uiso 1 1 calc R . .
N220 N 0.33472(9) 0.15043(5) 0.41292(5) 0.0255(4) Uani 1 1 d . . .
H22A H 0.3842 0.1448 0.4175 0.031 Uiso 1 1 calc R . .
H22B H 0.3308 0.1631 0.3880 0.031 Uiso 1 1 calc R . .
C221 C 0.29287(12) 0.11024(7) 0.41123(7) 0.0287(5) Uani 1 1 d . . .
H221 H 0.2387 0.1172 0.4118 0.034 Uiso 1 1 calc R . .
C222 C 0.30865(12) 0.09124(7) 0.36921(7) 0.0314(5) Uani 1 1 d . . .
O223 O 0.32067(10) 0.05331(5) 0.36787(5) 0.0394(4) Uani 1 1 d . . .
O224 O 0.30668(9) 0.11604(5) 0.34030(5) 0.0341(4) Uani 1 1 d . . .
C225 C 0.30815(15) 0.08257(8) 0.44745(8) 0.0395(5) Uani 1 1 d . . .
H10 H 0.3025 0.0535 0.4387 0.047 Uiso 1 1 calc R . .
H14 H 0.3605 0.0865 0.4560 0.047 Uiso 1 1 calc R . .
C226 C 0.25928(14) 0.08965(9) 0.48338(8) 0.0428(6) Uani 1 1 d . . .
C227 C 0.18147(16) 0.08733(12) 0.47990(9) 0.0586(8) Uani 1 1 d . . .
H227 H 0.1592 0.0811 0.4544 0.070 Uiso 1 1 calc R . .
C228 C 0.1369(2) 0.09405(18) 0.51340(12) 0.0908(15) Uani 1 1 d . . .
H228 H 0.0844 0.0916 0.5111 0.109 Uiso 1 1 calc R . .
C229 C 0.1692(3) 0.1044(3) 0.55003(13) 0.131(3) Uani 1 1 d . . .
H229 H 0.1389 0.1108 0.5727 0.157 Uiso 1 1 calc R . .
C230 C 0.2436(3) 0.1053(2) 0.55366(11) 0.119(2) Uani 1 1 d . . .
H230 H 0.2652 0.1109 0.5794 0.142 Uiso 1 1 calc R . .
C231 C 0.28952(19) 0.09838(14) 0.52114(9) 0.0702(10) Uani 1 1 d . . .
H231 H 0.3420 0.0996 0.5246 0.084 Uiso 1 1 calc R . .
C232 C 0.54989(11) 0.23395(6) 0.49911(6) 0.0230(4) Uani 1 1 d . . .
H232 H 0.5423 0.2079 0.5148 0.028 Uiso 1 1 calc R . .
C233 C 0.56794(13) 0.26769(7) 0.53059(6) 0.0298(5) Uani 1 1 d . . .
H23C H 0.5805 0.2935 0.5161 0.036 Uiso 1 1 calc R . .
H23D H 0.5231 0.2730 0.5470 0.036 Uiso 1 1 calc R . .
C234 C 0.63065(17) 0.25666(10) 0.55829(9) 0.0542(7) Uani 1 1 d . . .
H234 H 0.6763 0.2535 0.5414 0.065 Uiso 1 1 calc R . .
C235 C 0.6193(2) 0.21664(15) 0.58119(13) 0.0831(12) Uani 1 1 d . . .
H23E H 0.6592 0.2132 0.6013 0.125 Uiso 1 1 calc R . .
H23F H 0.6202 0.1935 0.5621 0.125 Uiso 1 1 calc R . .
H23G H 0.5712 0.2173 0.5949 0.125 Uiso 1 1 calc R . .
C236 C 0.6447(3) 0.29089(16) 0.58794(15) 0.0972(15) Uani 1 1 d . . .
H23H H 0.5974 0.3000 0.5995 0.146 Uiso 1 1 calc R . .
H23I H 0.6684 0.3141 0.5740 0.146 Uiso 1 1 calc R . .
H23J H 0.6775 0.2810 0.6097 0.146 Uiso 1 1 calc R . .

loop_
_atom_site_aniso_label
_atom_site_aniso_U_11
_atom_site_aniso_U_22
_atom_site_aniso_U_33
_atom_site_aniso_U_23
_atom_site_aniso_U_13
_atom_site_aniso_U_12
C1 0.0197(10) 0.0362(12) 0.0339(11) -0.0164(9) 0.0029(8) 0.0055(9)
C2 0.0222(10) 0.0358(12) 0.0343(12) -0.0161(9) 0.0043(9) 0.0035(9)
C3 0.0212(10) 0.0317(12) 0.0367(12) -0.0184(9) 0.0033(9) 0.0015(8)
C4 0.0211(10) 0.0319(12) 0.0393(12) -0.0139(10) 0.0013(9) 0.0075(9)
C5 0.0246(10) 0.0275(11) 0.0443(13) -0.0184(10) 0.0048(9) 0.0043(9)
C6 0.0195(9) 0.0355(12) 0.0379(12) -0.0196(10) 0.0007(8) 0.0032(9)
O7 0.0252(7) 0.0425(9) 0.0346(8) -0.0081(7) -0.0003(6) -0.0049(7)
O8 0.0269(8) 0.0318(8) 0.0447(9) -0.0126(7) -0.0050(7) 0.0018(6)
C9 0.0229(10) 0.0312(12) 0.0347(11) -0.0155(9) 0.0001(8) 0.0041(8)
N10 0.0221(8) 0.0305(10) 0.0317(9) -0.0105(8) 0.0007(7) 0.0005(7)
C11 0.0224(10) 0.0295(11) 0.0326(11) -0.0091(9) -0.0024(8) -0.0004(8)
C12 0.0320(11) 0.0309(12) 0.0257(11) -0.0064(9) -0.0033(9) -0.0011(9)
O13 0.0484(10) 0.0339(9) 0.0378(9) -0.0098(7) 0.0097(7) -0.0107(8)
O14 0.0366(8) 0.0348(9) 0.0330(8) -0.0049(7) 0.0058(7) 0.0001(7)
C15 0.0330(12) 0.0363(13) 0.0504(15) -0.0046(11) 0.0097(11) -0.0027(10)
C16 0.0268(11) 0.0446(15) 0.0563(16) -0.0068(12) 0.0108(11) -0.0050(10)
C17 0.067(2) 0.118(3) 0.0466(18) 0.0003(19) 0.0124(15) 0.043(2)
C18 0.099(3) 0.157(5) 0.066(2) 0.012(3) 0.035(2) 0.078(3)
C19 0.059(2) 0.120(4) 0.077(3) -0.008(2) 0.0300(19) 0.035(2)
C20 0.0348(14) 0.067(2) 0.089(3) -0.0064(18) -0.0027(15) 0.0103(14)
C21 0.0334(13) 0.0594(18) 0.0620(18) -0.0192(14) -0.0055(12) 0.0021(12)
C22 0.0250(11) 0.0272(11) 0.0503(14) -0.0137(10) -0.0004(10) 0.0032(9)
C23 0.0284(12) 0.0419(15) 0.0701(18) -0.0280(13) 0.0063(12) -0.0009(10)
C24 0.0479(16) 0.0485(17) 0.102(3) -0.0408(18) 0.0168(17) 0.0068(14)
C25 0.079(3) 0.285(10) 0.266(9) -0.244(9) 0.022(4) 0.005(4)
C26 0.080(3) 0.071(3) 0.242(7) 0.034(4) 0.072(4) 0.051(2)
C31 0.0244(10) 0.0179(10) 0.0457(13) -0.0074(9) 0.0012(9) 0.0006(8)
C32 0.0264(10) 0.0175(10) 0.0437(13) -0.0044(9) -0.0039(9) 0.0008(8)
C33 0.0277(10) 0.0190(10) 0.0373(12) -0.0034(8) -0.0028(9) -0.0016(8)
C35 0.0265(10) 0.0170(10) 0.0340(11) -0.0027(8) 0.0000(8) -0.0015(8)
C36 0.0289(11) 0.0196(10) 0.0366(12) -0.0074(9) -0.0006(9) -0.0005(8)
O37 0.0263(8) 0.0338(9) 0.0468(9) -0.0060(7) -0.0034(7) 0.0055(6)
O38 0.0262(7) 0.0301(8) 0.0310(8) -0.0032(6) 0.0022(6) -0.0022(6)
C39 0.0272(10) 0.0227(11) 0.0409(12) -0.0010(9) -0.0020(9) -0.0045(8)
N40 0.0265(9) 0.0242(9) 0.0347(10) -0.0045(7) 0.0015(7) -0.0042(7)
C41 0.0286(11) 0.0279(11) 0.0344(12) 0.0017(9) -0.0011(9) -0.0056(9)
C42 0.0227(10) 0.0338(12) 0.0305(11) -0.0054(9) 0.0041(8) -0.0081(9)
O43 0.0294(8) 0.0338(9) 0.0476(10) -0.0119(7) -0.0067(7) -0.0011(7)
O44 0.0305(8) 0.0323(9) 0.0547(10) -0.0063(8) -0.0074(7) 0.0022(7)
C45 0.0379(13) 0.0308(13) 0.0670(18) 0.0087(12) -0.0183(12) -0.0074(10)
C46 0.0541(15) 0.0338(13) 0.0357(13) 0.0112(10) -0.0201(11) -0.0108(11)
C47 0.0663(18) 0.0324(14) 0.0531(16) 0.0088(12) -0.0221(14) 0.0045(13)
C48 0.117(3) 0.0315(15) 0.079(2) 0.0020(16) -0.062(2) -0.0039(18)
C49 0.128(4) 0.046(2) 0.106(3) 0.043(2) -0.067(3) -0.044(2)
C50 0.107(3) 0.082(3) 0.074(3) 0.051(2) -0.015(2) -0.038(3)
C51 0.076(2) 0.066(2) 0.0415(16) 0.0194(14) -0.0090(14) -0.0168(17)
C52 0.0251(10) 0.0237(11) 0.0346(11) -0.0013(9) 0.0007(9) -0.0027(8)
C53 0.0358(12) 0.0227(11) 0.0405(13) -0.0052(9) -0.0024(10) -0.0036(9)
C54 0.0382(13) 0.0297(12) 0.0529(15) 0.0005(11) -0.0099(11) -0.0109(10)
C55 0.0372(14) 0.0604(18) 0.0627(18) -0.0079(14) -0.0059(13) -0.0128(13)
C56 0.0576(17) 0.0523(17) 0.0501(16) -0.0052(13) -0.0113(13) -0.0242(14)
C61 0.0184(9) 0.0216(10) 0.0311(11) -0.0058(8) -0.0023(8) -0.0014(8)
C62 0.0201(9) 0.0269(11) 0.0256(10) -0.0017(8) 0.0015(8) -0.0019(8)
C63 0.0207(9) 0.0248(10) 0.0289(11) -0.0053(8) -0.0007(8) 0.0024(8)
C64 0.0212(9) 0.0227(10) 0.0275(10) -0.0040(8) -0.0018(8) 0.0013(8)
C65 0.0191(9) 0.0262(11) 0.0261(10) -0.0083(8) 0.0001(8) -0.0013(8)
C66 0.0201(9) 0.0236(10) 0.0292(11) -0.0055(8) -0.0024(8) -0.0008(8)
O67 0.0299(8) 0.0279(8) 0.0288(8) 0.0007(6) 0.0050(6) 0.0036(6)
O68 0.0323(8) 0.0243(7) 0.0257(7) -0.0022(6) 0.0030(6) 0.0051(6)
C69 0.0250(10) 0.0281(11) 0.0250(10) -0.0026(8) -0.0017(8) 0.0043(8)
N70 0.0226(8) 0.0296(9) 0.0295(9) -0.0038(7) 0.0038(7) 0.0023(7)
C71 0.0239(10) 0.0304(11) 0.0277(11) -0.0048(9) 0.0019(8) 0.0079(8)
C72 0.0297(11) 0.0255(11) 0.0266(11) -0.0018(8) -0.0003(8) 0.0089(9)
O73 0.0366(8) 0.0411(9) 0.0283(8) -0.0064(7) -0.0004(6) 0.0012(7)
O74 0.0567(11) 0.0306(9) 0.0335(9) 0.0018(7) -0.0008(8) -0.0107(8)
C75 0.0269(11) 0.0451(14) 0.0327(12) -0.0035(10) 0.0046(9) -0.0020(10)
C76 0.0283(12) 0.071(2) 0.0492(15) -0.0166(14) 0.0059(11) -0.0024(12)
C77 0.0334(15) 0.167(4) 0.0562(19) -0.052(2) 0.0166(14) -0.022(2)
C78 0.046(2) 0.297(9) 0.122(4) -0.144(5) 0.037(2) -0.048(3)
C79 0.043(2) 0.189(6) 0.176(6) -0.123(5) 0.012(3) 0.013(3)
C80 0.0362(18) 0.173(5) 0.130(4) -0.056(4) -0.002(2) 0.040(2)
C81 0.0291(14) 0.101(3) 0.077(2) -0.018(2) 0.0023(14) 0.0079(16)
C82 0.0239(10) 0.0282(11) 0.0232(10) -0.0039(8) -0.0012(8) 0.0024(8)
C83 0.0296(11) 0.0345(12) 0.0282(11) -0.0099(9) -0.0006(9) -0.0009(9)
C84 0.0305(12) 0.0482(14) 0.0336(12) -0.0126(11) 0.0015(9) -0.0077(10)
C85 0.0309(13) 0.0618(18) 0.0692(19) -0.0160(15) -0.0085(12) -0.0018(12)
C86 0.0454(15) 0.0579(18) 0.0557(17) -0.0247(14) -0.0030(13) -0.0105(13)
C87 0.0252(10) 0.0145(9) 0.0375(12) -0.0005(8) 0.0003(8) -0.0013(8)
C91 0.0278(10) 0.0332(11) 0.0175(9) -0.0039(8) -0.0007(8) -0.0018(9)
C92 0.0244(10) 0.0333(11) 0.0186(9) 0.0002(8) -0.0014(8) 0.0009(8)
C93 0.0267(10) 0.0367(12) 0.0198(10) -0.0007(8) -0.0002(8) -0.0043(9)
C94 0.0237(10) 0.0406(13) 0.0222(10) -0.0053(9) 0.0009(8) -0.0055(9)
C95 0.0263(10) 0.0390(12) 0.0226(10) -0.0103(9) 0.0008(8) 0.0011(9)
C96 0.0255(10) 0.0327(12) 0.0266(10) -0.0066(9) 0.0005(8) -0.0006(9)
O97 0.0269(7) 0.0298(8) 0.0337(8) -0.0019(6) 0.0008(6) 0.0005(6)
O98 0.0265(8) 0.0399(9) 0.0402(9) -0.0079(7) 0.0010(6) -0.0042(7)
C99 0.0310(11) 0.0354(12) 0.0228(10) -0.0022(9) 0.0006(8) -0.0050(9)
N100 0.0296(9) 0.0335(10) 0.0225(9) 0.0005(7) -0.0013(7) -0.0028(7)
C101 0.0306(11) 0.0313(11) 0.0234(10) 0.0000(9) -0.0014(8) -0.0010(9)
C102 0.0341(11) 0.0336(12) 0.0262(11) 0.0008(9) -0.0040(9) -0.0019(10)
O103 0.0451(10) 0.0471(10) 0.0398(9) -0.0062(8) -0.0143(8) 0.0048(8)
O104 0.0457(10) 0.0396(9) 0.0325(9) -0.0081(7) -0.0065(7) 0.0056(8)
C105 0.0382(13) 0.0506(15) 0.0308(12) 0.0022(11) -0.0041(10) 0.0083(11)
C106 0.0459(13) 0.0329(12) 0.0301(12) 0.0046(9) -0.0047(10) 0.0049(10)
C107 0.0456(15) 0.0660(19) 0.0401(14) 0.0078(13) -0.0131(12) 0.0010(13)
C108 0.069(2) 0.068(2) 0.0454(16) -0.0015(15) -0.0272(15) 0.0058(16)
C109 0.092(3) 0.086(3) 0.0304(14) 0.0182(15) -0.0103(16) 0.002(2)
C110 0.090(3) 0.136(4) 0.052(2) 0.047(2) -0.0093(19) -0.038(3)
C111 0.077(2) 0.087(3) 0.0519(18) 0.0342(18) -0.0236(16) -0.041(2)
C112 0.0211(10) 0.0465(14) 0.0322(12) -0.0159(10) 0.0021(8) 0.0017(9)
C113 0.0265(11) 0.0559(16) 0.0393(13) -0.0227(12) 0.0007(9) 0.0025(11)
C114 0.0366(13) 0.0530(16) 0.0411(14) -0.0237(12) 0.0010(10) 0.0066(11)
C115 0.0417(15) 0.076(2) 0.0506(16) -0.0133(15) 0.0160(12) 0.0119(14)
C116 0.0583(19) 0.090(3) 0.085(3) -0.062(2) -0.0045(18) 0.0185(18)
C121 0.0221(9) 0.0235(10) 0.0186(9) 0.0026(8) -0.0012(7) 0.0002(8)
C122 0.0197(9) 0.0217(10) 0.0206(9) 0.0015(8) -0.0021(7) -0.0027(7)
C123 0.0211(9) 0.0204(10) 0.0230(10) -0.0004(8) -0.0016(7) 0.0001(7)
C124 0.0188(9) 0.0262(10) 0.0198(9) -0.0017(8) 0.0023(7) -0.0017(8)
C125 0.0218(9) 0.0230(10) 0.0222(10) 0.0009(8) 0.0001(7) -0.0003(8)
C126 0.0199(9) 0.0225(10) 0.0224(9) -0.0010(8) -0.0008(7) -0.0006(7)
O127 0.0259(7) 0.0210(7) 0.0260(7) 0.0023(6) 0.0033(6) -0.0026(6)
O128 0.0265(7) 0.0282(8) 0.0374(8) -0.0031(6) 0.0132(6) -0.0003(6)
C129 0.0217(9) 0.0226(10) 0.0300(11) -0.0002(8) -0.0007(8) 0.0015(8)
N130 0.0247(8) 0.0209(8) 0.0280(9) -0.0025(7) 0.0008(7) 0.0010(7)
C131 0.0316(11) 0.0223(10) 0.0339(11) -0.0019(9) -0.0016(9) 0.0047(9)
C132 0.0334(12) 0.0231(11) 0.0327(11) -0.0029(9) -0.0003(9) -0.0027(9)
O133 0.0342(8) 0.0399(9) 0.0411(9) -0.0154(7) 0.0002(7) 0.0026(7)
O134 0.0266(8) 0.0446(10) 0.0438(9) -0.0083(8) 0.0036(7) -0.0065(7)
C135 0.0287(11) 0.0393(13) 0.0406(13) -0.0084(10) 0.0027(10) 0.0055(10)
C136 0.0360(13) 0.0666(19) 0.0419(14) -0.0018(13) -0.0017(11) 0.0173(13)
C137 0.059(2) 0.072(2) 0.088(3) 0.015(2) -0.0037(18) 0.0264(17)
C138 0.095(3) 0.109(4) 0.110(4) 0.050(3) -0.002(3) 0.037(3)
C139 0.059(2) 0.144(5) 0.129(4) 0.037(4) -0.032(3) 0.012(3)
C140 0.050(2) 0.166(5) 0.069(2) -0.012(3) -0.0085(18) 0.000(3)
C141 0.0373(15) 0.104(3) 0.0550(18) -0.0077(18) -0.0070(13) 0.0015(16)
C142 0.0221(9) 0.0245(10) 0.0238(10) -0.0027(8) 0.0008(8) -0.0044(8)
C143 0.0326(11) 0.0259(11) 0.0274(11) -0.0008(9) 0.0010(9) -0.0081(9)
C144 0.0485(14) 0.0412(14) 0.0295(12) -0.0002(10) -0.0088(10) -0.0075(11)
C145 0.0564(19) 0.119(3) 0.0530(19) -0.012(2) -0.0183(15) 0.021(2)
C146 0.092(3) 0.080(2) 0.0450(17) -0.0192(17) -0.0224(17) 0.000(2)
C151 0.0252(10) 0.0241(10) 0.0207(10) 0.0009(8) 0.0027(8) -0.0085(8)
C152 0.0221(9) 0.0230(10) 0.0290(11) -0.0039(8) 0.0035(8) -0.0051(8)
C153 0.0294(10) 0.0280(11) 0.0222(10) -0.0008(8) 0.0035(8) -0.0116(8)
C154 0.0303(11) 0.0262(11) 0.0252(10) 0.0033(8) -0.0004(8) -0.0077(9)
C155 0.0314(11) 0.0188(10) 0.0275(11) 0.0023(8) 0.0005(8) -0.0064(8)
C156 0.0285(10) 0.0243(10) 0.0212(10) -0.0039(8) 0.0020(8) -0.0074(8)
O157 0.0278(7) 0.0311(8) 0.0256(7) -0.0046(6) 0.0030(6) 0.0001(6)
O158 0.0399(9) 0.0374(9) 0.0224(7) 0.0037(6) -0.0003(6) -0.0012(7)
C159 0.0297(11) 0.0372(12) 0.0227(10) -0.0010(9) 0.0054(8) -0.0094(9)
N160 0.0281(9) 0.0362(10) 0.0193(8) -0.0039(7) 0.0023(7) -0.0032(8)
C161 0.0275(11) 0.0459(14) 0.0267(11) -0.0122(10) 0.0034(9) 0.0037(10)
C162 0.0291(11) 0.0459(14) 0.0322(12) -0.0134(11) -0.0067(9) 0.0089(10)
O163 0.0687(13) 0.0420(11) 0.0561(12) -0.0057(9) -0.0223(10) 0.0047(9)
O164 0.0512(11) 0.0518(11) 0.0458(10) -0.0123(9) -0.0205(9) 0.0024(9)
C165 0.0562(16) 0.0572(17) 0.0284(12) -0.0047(11) 0.0034(11) -0.0038(13)
C172 0.0371(12) 0.0217(10) 0.0291(11) 0.0032(8) -0.0021(9) -0.0017(9)
C173 0.0443(13) 0.0231(11) 0.0420(13) -0.0028(10) -0.0063(10) 0.0006(10)
C174 0.0401(15) 0.0348(14) 0.099(3) -0.0088(15) -0.0055(15) -0.0084(12)
C175 0.119(4) 0.086(3) 0.096(3) 0.015(2) 0.002(3) -0.068(3)
C176 0.098(3) 0.077(3) 0.123(4) -0.024(3) -0.037(3) -0.038(2)
C181 0.0344(11) 0.0163(9) 0.0267(10) -0.0006(8) -0.0026(8) 0.0028(8)
C182 0.0384(12) 0.0164(9) 0.0236(10) -0.0005(8) -0.0051(9) 0.0049(8)
C183 0.0368(11) 0.0164(10) 0.0274(11) -0.0004(8) -0.0055(9) 0.0021(8)
C184 0.0350(11) 0.0150(9) 0.0300(11) -0.0013(8) -0.0034(9) 0.0037(8)
C185 0.0345(11) 0.0171(10) 0.0268(10) -0.0030(8) -0.0014(8) 0.0075(8)
C186 0.0383(11) 0.0167(10) 0.0239(10) -0.0023(8) -0.0057(8) 0.0052(8)
O187 0.0387(8) 0.0315(8) 0.0246(7) 0.0024(6) -0.0049(6) -0.0046(7)
O188 0.0337(8) 0.0327(8) 0.0310(8) -0.0005(6) -0.0045(6) -0.0034(7)
C189 0.0393(12) 0.0177(10) 0.0287(11) -0.0006(8) -0.0069(9) 0.0011(8)
N190 0.0338(9) 0.0210(9) 0.0251(9) 0.0009(7) -0.0042(7) -0.0008(7)
C191 0.0423(12) 0.0226(11) 0.0254(10) 0.0035(8) -0.0100(9) -0.0038(9)
C192 0.0436(13) 0.0275(11) 0.0240(10) -0.0007(9) 0.0006(9) -0.0034(10)
O193 0.0442(10) 0.0349(9) 0.0345(9) -0.0064(7) 0.0069(7) -0.0048(7)
O194 0.0424(10) 0.0377(10) 0.0623(12) -0.0212(9) -0.0002(8) -0.0052(8)
C195 0.0419(13) 0.0268(11) 0.0353(12) 0.0002(9) -0.0058(10) 0.0023(10)
C196 0.0492(15) 0.0336(13) 0.0448(14) -0.0075(11) -0.0147(12) 0.0085(11)
C197 0.159(4) 0.075(3) 0.076(3) -0.040(2) -0.068(3) 0.067(3)
C198 0.197(6) 0.120(4) 0.089(3) -0.054(3) -0.093(4) 0.102(4)
C199 0.141(4) 0.066(2) 0.076(3) -0.0081(19) -0.040(3) 0.059(3)
C200 0.087(2) 0.0348(15) 0.079(2) -0.0098(15) -0.0260(19) 0.0197(15)
C201 0.0682(19) 0.0321(14) 0.0589(17) -0.0115(12) -0.0145(14) 0.0116(13)
C202 0.0282(10) 0.0223(10) 0.0264(10) -0.0052(8) 0.0005(8) 0.0062(8)
C203 0.0443(13) 0.0285(12) 0.0319(12) -0.0087(9) -0.0031(10) 0.0076(10)
C204 0.0543(16) 0.0506(16) 0.0354(13) -0.0137(12) 0.0044(11) 0.0104(13)
C205 0.057(2) 0.152(4) 0.062(2) -0.044(3) 0.0141(17) 0.002(2)
C206 0.093(3) 0.100(3) 0.0434(17) -0.0382(19) 0.0032(17) -0.003(2)
C211 0.0264(10) 0.0226(10) 0.0205(9) -0.0023(8) 0.0057(8) 0.0040(8)
C212 0.0226(9) 0.0285(11) 0.0210(10) -0.0016(8) 0.0050(8) 0.0022(8)
C213 0.0228(9) 0.0270(11) 0.0223(10) 0.0013(8) 0.0062(8) -0.0010(8)
C214 0.0246(10) 0.0231(10) 0.0229(10) 0.0020(8) 0.0074(8) 0.0002(8)
C215 0.0212(9) 0.0260(10) 0.0196(9) -0.0006(8) 0.0070(7) 0.0008(8)
C216 0.0260(10) 0.0243(10) 0.0213(9) -0.0013(8) 0.0048(8) -0.0016(8)
O217 0.0235(7) 0.0297(8) 0.0309(8) -0.0013(6) -0.0011(6) 0.0021(6)
O218 0.0248(7) 0.0244(8) 0.0384(8) 0.0081(6) -0.0004(6) -0.0023(6)
C219 0.0226(10) 0.0284(11) 0.0262(10) -0.0006(8) 0.0055(8) -0.0027(8)
N220 0.0232(8) 0.0262(9) 0.0272(9) -0.0001(7) 0.0011(7) -0.0015(7)
C221 0.0230(10) 0.0282(11) 0.0347(12) 0.0006(9) -0.0011(8) -0.0052(8)
C222 0.0243(10) 0.0312(12) 0.0388(12) -0.0050(10) -0.0002(9) 0.0005(9)
O223 0.0455(10) 0.0292(9) 0.0434(9) -0.0054(7) -0.0073(8) 0.0031(7)
O224 0.0342(8) 0.0381(9) 0.0301(8) -0.0026(7) 0.0015(6) 0.0028(7)
C225 0.0452(14) 0.0321(12) 0.0411(13) 0.0050(10) -0.0023(11) -0.0045(10)
C226 0.0378(13) 0.0507(16) 0.0400(14) 0.0142(12) -0.0026(10) -0.0147(11)
C227 0.0378(14) 0.092(2) 0.0461(16) 0.0221(16) -0.0040(12) -0.0164(15)
C228 0.0440(18) 0.166(5) 0.062(2) 0.034(3) 0.0061(16) -0.017(2)
C229 0.072(3) 0.273(9) 0.048(2) 0.020(3) 0.017(2) -0.009(4)
C230 0.070(3) 0.250(7) 0.0359(18) -0.003(3) 0.0016(17) -0.030(3)
C231 0.0515(17) 0.121(3) 0.0381(16) 0.0057(18) -0.0072(13) -0.0207(19)
C232 0.0273(10) 0.0219(10) 0.0199(9) 0.0023(8) 0.0024(8) -0.0011(8)
C233 0.0343(11) 0.0334(12) 0.0217(10) -0.0017(9) 0.0029(8) 0.0010(9)
C234 0.0485(16) 0.067(2) 0.0466(16) -0.0070(14) -0.0013(13) -0.0101(14)
C235 0.075(2) 0.107(3) 0.067(2) 0.019(2) -0.0229(19) -0.018(2)
C236 0.107(3) 0.102(3) 0.082(3) -0.032(2) -0.040(3) -0.004(3)

loop_
_atom_type_symbol
_atom_type_description
_atom_type_scat_dispersion_real
_atom_type_scat_dispersion_imag
_atom_type_scat_source
C C 0.0181 0.0091 'International Tables Vol C Tables 4.2.6.8 and 6.1.1.4'
H H 0.0000 0.0000 'International Tables Vol C Tables 4.2.6.8 and 6.1.1.4'
N N 0.0311 0.0180 'International Tables Vol C Tables 4.2.6.8 and 6.1.1.4'
O O 0.0492 0.0322 'International Tables Vol C Tables 4.2.6.8 and 6.1.1.4'
Cl Cl 0.3639 0.7018 'International Tables Vol C Tables 4.2.6.8 and 6.1.1.4'

loop_
_geom_angle_atom_site_label_1
_geom_angle_atom_site_label_2
_geom_angle_atom_site_label_3
_geom_angle
C6 C1 C2 116.2(2)
C6 C1 C112 120.96(19)
C2 C1 C112 122.8(2)
O7 C2 C3 115.98(19)
O7 C2 C1 121.8(2)
C3 C2 C1 122.2(2)
C2 C3 C4 119.5(2)
C2 C3 C9 118.2(2)
C4 C3 C9 122.3(2)
O8 C4 C5 117.8(2)
O8 C4 C3 121.85(19)
C5 C4 C3 120.3(2)
C4 C5 C6 118.0(2)
C4 C5 C22 120.9(2)
C6 C5 C22 121.1(2)
C5 C6 C1 123.6(2)
C3 C9 N10 111.28(16)
C11 N10 C9 115.09(16)
N10 C11 C15 112.41(19)
N10 C11 C12 105.58(16)
C15 C11 C12 115.23(19)
O14 C12 O13 127.8(2)
O14 C12 C11 115.55(19)
O13 C12 C11 116.6(2)
C11 C15 C16 117.0(2)
C21 C16 C17 116.6(3)
C21 C16 C15 122.0(3)
C17 C16 C15 121.3(3)
C16 C17 C18 121.4(4)
C19 C18 C17 120.0(4)
C20 C19 C18 119.9(3)
C19 C20 C21 120.3(3)
C16 C21 C20 121.6(3)
C5 C22 C31 111.37(18)
C5 C22 C23 112.0(2)
C31 C22 C23 112.97(18)
C22 C23 C24 113.9(2)
C25 C24 C26 111.6(5)
C25 C24 C23 109.8(3)
C26 C24 C23 111.4(4)
C32 C31 C36 117.2(2)
C32 C31 C22 119.65(19)
C36 C31 C22 123.1(2)
O37 C32 C31 123.5(2)
O37 C32 C33 114.7(2)
C31 C32 C33 121.8(2)
C32 C33 C87 118.9(2)
C32 C33 C39 117.60(19)
C87 C33 C39 123.3(2)
C36 C35 C87 118.21(19)
C36 C35 C52 123.0(2)
C87 C35 C52 118.75(19)
C35 C36 C31 123.2(2)
C33 C39 N40 111.75(18)
C41 N40 C39 114.75(17)
N40 C41 C45 112.6(2)
N40 C41 C42 106.77(17)
C45 C41 C42 114.97(18)
O44 C42 O43 127.2(2)
O44 C42 C41 116.36(19)
O43 C42 C41 116.4(2)
C46 C45 C41 115.9(2)
C51 C46 C47 119.1(3)
C51 C46 C45 120.5(3)
C47 C46 C45 120.4(3)
C46 C47 C48 120.4(3)
C49 C48 C47 119.1(4)
C48 C49 C50 121.0(3)
C49 C50 C51 120.1(4)
C46 C51 C50 120.2(4)
C35 C52 C53 115.26(18)
C35 C52 C61 110.35(17)
C53 C52 C61 111.57(18)
C52 C53 C54 113.94(19)
C56 C54 C55 110.3(2)
C56 C54 C53 110.9(2)
C55 C54 C53 111.8(2)
C62 C61 C66 116.89(19)
C62 C61 C52 122.21(19)
C66 C61 C52 120.88(18)
O67 C62 C61 122.45(19)
O67 C62 C63 115.47(18)
C61 C62 C63 122.07(19)
C64 C63 C62 119.13(19)
C64 C63 C69 123.71(19)
C62 C63 C69 117.14(19)
O68 C64 C63 121.79(18)
O68 C64 C65 117.67(18)
C63 C64 C65 120.52(19)
C66 C65 C64 117.74(19)
C66 C65 C82 121.65(18)
C64 C65 C82 120.61(19)
C65 C66 C61 123.61(19)
C63 C69 N70 111.22(16)
C71 N70 C69 113.92(16)
N70 C71 C75 110.09(18)
N70 C71 C72 107.14(16)
C75 C71 C72 115.84(18)
O74 C72 O73 127.3(2)
O74 C72 C71 115.60(19)
O73 C72 C71 117.1(2)
C76 C75 C71 112.7(2)
C77 C76 C81 118.2(3)
C77 C76 C75 122.6(3)
C81 C76 C75 119.1(3)
C76 C77 C78 119.6(4)
C79 C78 C77 121.5(4)
C78 C79 C80 119.4(4)
C81 C80 C79 119.6(4)
C80 C81 C76 121.6(4)
C65 C82 C91 111.35(16)
C65 C82 C83 112.81(18)
C91 C82 C83 112.84(17)
C84 C83 C82 115.06(18)
C85 C84 C86 110.8(2)
C85 C84 C83 113.2(2)
C86 C84 C83 109.8(2)
O38 C87 C35 117.93(18)
O38 C87 C33 121.6(2)
C35 C87 C33 120.5(2)
C96 C91 C92 116.59(19)
C96 C91 C82 122.70(19)
C92 C91 C82 120.71(19)
O97 C92 C91 123.27(19)
O97 C92 C93 114.83(19)
C91 C92 C93 121.9(2)
C94 C93 C92 119.1(2)
C94 C93 C99 123.96(19)
C92 C93 C99 116.8(2)
O98 C94 C93 121.4(2)
O98 C94 C95 118.0(2)
C93 C94 C95 120.65(19)
C94 C95 C96 118.1(2)
C94 C95 C112 119.78(19)
C96 C95 C112 122.1(2)
C91 C96 C95 123.6(2)
C93 C99 N100 111.81(17)
C101 N100 C99 114.90(17)
N100 C101 C105 112.73(19)
N100 C101 C102 106.59(17)
C105 C101 C102 114.80(19)
O103 C102 O104 127.3(2)
O103 C102 C101 115.4(2)
O104 C102 C101 117.27(19)
C106 C105 C101 117.8(2)
C107 C106 C111 117.4(2)
C107 C106 C105 120.7(2)
C111 C106 C105 121.9(2)
C106 C107 C108 121.0(3)
C109 C108 C107 121.2(3)
C108 C109 C110 119.2(3)
C109 C110 C111 119.8(3)
C106 C111 C110 121.3(3)
C1 C112 C95 110.73(17)
C1 C112 C113 113.5(2)
C95 C112 C113 113.30(18)
C112 C113 C114 114.38(19)
C116 C114 C115 110.1(3)
C116 C114 C113 109.5(2)
C115 C114 C113 111.7(2)
C126 C121 C122 118.08(18)
C126 C121 C232 121.65(18)
C122 C121 C232 120.24(17)
O127 C122 C121 117.87(17)
O127 C122 C123 121.75(18)
C121 C122 C123 120.36(18)
C124 C123 C122 119.01(18)
C124 C123 C129 117.53(18)
C122 C123 C129 123.38(18)
O128 C124 C123 114.98(18)
O128 C124 C125 122.85(18)
C123 C124 C125 122.17(18)
C126 C125 C124 116.44(18)
C126 C125 C142 122.18(18)
C124 C125 C142 121.38(17)
C125 C126 C121 123.83(19)
N130 C129 C123 111.31(16)
C129 N130 C131 114.58(16)
N130 C131 C135 111.41(18)
N130 C131 C132 106.85(17)
C135 C131 C132 116.38(19)
O134 C132 O133 127.4(2)
O134 C132 C131 115.45(19)
O133 C132 C131 117.16(19)
C136 C135 C131 116.6(2)
C137 C136 C141 119.0(3)
C137 C136 C135 121.2(3)
C141 C136 C135 119.8(3)
C136 C137 C138 119.4(4)
C137 C138 C139 120.0(5)
C140 C139 C138 119.2(4)
C141 C140 C139 121.0(5)
C140 C141 C136 121.3(4)
C125 C142 C151 111.85(16)
C125 C142 C143 112.48(17)
C151 C142 C143 112.00(17)
C144 C143 C142 115.51(19)
C145 C144 C143 113.8(2)
C145 C144 C146 110.1(3)
C143 C144 C146 109.2(2)
C156 C151 C152 117.88(19)
C156 C151 C142 121.89(18)
C152 C151 C142 120.23(19)
O157 C152 C153 121.77(18)
O157 C152 C151 117.73(19)
C153 C152 C151 120.5(2)
C152 C153 C154 119.54(19)
C152 C153 C159 122.9(2)
C154 C153 C159 117.51(19)
O158 C154 C155 122.8(2)
O158 C154 C153 115.68(19)
C155 C154 C153 121.56(19)
C154 C155 C156 116.8(2)
C154 C155 C172 121.26(19)
C156 C155 C172 121.90(19)
C151 C156 C155 123.69(19)
N160 C159 C153 112.34(17)
C159 N160 C161 112.82(16)
N160 C161 C165 111.8(2)
N160 C161 C162 107.53(18)
C165 C161 C162 114.1(2)
O163 C162 O164 127.0(2)
O163 C162 C161 115.9(2)
O164 C162 C161 117.1(2)
C16A C165 C161 115.8(3)
C16A C165 C166 12.8(3)
C161 C165 C166 104.3(3)
C167 C166 C171 120.0
C167 C166 C165 127.3(4)
C171 C166 C165 112.3(4)
C168 C167 C166 120.0
C169 C168 C167 120.0
C168 C169 C170 120.0
C169 C170 C171 120.0
C170 C171 C166 120.0
C16F C16A C16B 120.0
C16F C16A C165 117.4(4)
C16B C16A C165 122.2(4)
C16A C16F C16E 120.0
C16D C16E C16F 120.0
C16E C16D C16C 120.0
C16D C16C C16B 120.0
C16C C16B C16A 120.0
C181 C172 C155 110.34(17)
C181 C172 C173 113.75(19)
C155 C172 C173 113.23(18)
C174 C173 C172 114.2(2)
C176 C174 C175 108.8(3)
C176 C174 C173 111.0(3)
C175 C174 C173 112.7(3)
C186 C181 C182 117.8(2)
C186 C181 C172 122.77(19)
C182 C181 C172 119.44(19)
O187 C182 C183 122.31(18)
O187 C182 C181 117.5(2)
C183 C182 C181 120.1(2)
C182 C183 C184 119.70(19)
C182 C183 C189 122.3(2)
C184 C183 C189 117.8(2)
O188 C184 C185 123.7(2)
O188 C184 C183 114.79(18)
C185 C184 C183 121.4(2)
C184 C185 C186 117.2(2)
C184 C185 C202 120.3(2)
C186 C185 C202 122.49(19)
C185 C186 C181 123.67(19)
N190 C189 C183 111.81(17)
C189 N190 C191 112.49(16)
N190 C191 C195 111.63(18)
N190 C191 C192 107.63(18)
C195 C191 C192 115.64(19)
O194 C192 O193 128.4(2)
O194 C192 C191 115.5(2)
O193 C192 C191 116.1(2)
C196 C195 C191 113.2(2)
C201 C196 C197 116.7(3)
C201 C196 C195 122.1(2)
C197 C196 C195 121.2(2)
C198 C197 C196 121.6(3)
C197 C198 C199 120.6(4)
C200 C199 C198 117.7(3)
C199 C200 C201 121.4(3)
C196 C201 C200 121.8(3)
C211 C202 C185 110.93(16)
C211 C202 C203 113.74(18)
C185 C202 C203 112.30(18)
C204 C203 C202 115.4(2)
C205 C204 C206 110.1(3)
C205 C204 C203 112.2(3)
C206 C204 C203 110.5(3)
C216 C211 C212 117.93(19)
C216 C211 C202 121.42(19)
C212 C211 C202 120.62(18)
O217 C212 C211 118.89(18)
O217 C212 C213 121.19(18)
C211 C212 C213 119.92(18)
C214 C213 C212 119.45(19)
C214 C213 C219 117.19(18)
C212 C213 C219 123.29(18)
O218 C214 C213 114.81(18)
O218 C214 C215 122.96(18)
C213 C214 C215 122.20(19)
C216 C215 C214 116.30(18)
C216 C215 C232 122.65(18)
C214 C215 C232 121.04(18)
C211 C216 C215 124.10(19)
N220 C219 C213 110.83(16)
C219 N220 C221 114.76(16)
N220 C221 C225 113.24(18)
N220 C221 C222 106.44(17)
C225 C221 C222 115.9(2)
O224 C222 O223 127.7(2)
O224 C222 C221 115.1(2)
O223 C222 C221 117.2(2)
C226 C225 C221 115.4(2)
C231 C226 C227 118.0(3)
C231 C226 C225 120.9(3)
C227 C226 C225 121.1(2)
C228 C227 C226 120.5(3)
C229 C228 C227 119.6(3)
C230 C229 C228 119.8(4)
C229 C230 C231 122.0(4)
C230 C231 C226 120.0(3)
C215 C232 C121 111.24(16)
C215 C232 C233 113.20(17)
C121 C232 C233 112.93(17)
C234 C233 C232 113.5(2)
C233 C234 C236 110.3(3)
C233 C234 C235 114.0(3)
C236 C234 C235 109.3(3)

loop_
_geom_bond_atom_site_label_1
_geom_bond_atom_site_label_2
_geom_bond_distance
C1 C6 1.395(3)
C1 C2 1.399(3)
C1 C112 1.522(3)
C2 O7 1.374(3)
C2 C3 1.384(3)
C3 C4 1.401(3)
C3 C9 1.503(3)
C4 O8 1.367(3)
C4 C5 1.393(3)
C5 C6 1.394(4)
C5 C22 1.531(3)
C9 N10 1.507(3)
N10 C11 1.502(3)
C11 C15 1.513(3)
C11 C12 1.555(3)
C12 O14 1.241(3)
C12 O13 1.252(3)
C15 C16 1.518(3)
C16 C21 1.365(4)
C16 C17 1.378(5)
C17 C18 1.381(5)
C18 C19 1.360(6)
C19 C20 1.327(6)
C20 C21 1.394(4)
C22 C31 1.531(3)
C22 C23 1.537(3)
C23 C24 1.543(4)
C24 C25 1.501(7)
C24 C26 1.516(7)
C31 C32 1.390(3)
C31 C36 1.392(3)
C32 O37 1.370(3)
C32 C33 1.400(3)
C33 C87 1.401(3)
C33 C39 1.497(3)
C35 C36 1.388(3)
C35 C87 1.397(3)
C35 C52 1.515(3)
O38 C87 1.368(3)
C39 N40 1.505(3)
N40 C41 1.481(3)
C41 C45 1.531(3)
C41 C42 1.545(3)
C42 O44 1.232(3)
C42 O43 1.261(3)
C45 C46 1.510(3)
C46 C51 1.376(4)
C46 C47 1.377(4)
C47 C48 1.403(4)
C48 C49 1.357(7)
C49 C50 1.361(8)
C50 C51 1.384(5)
C52 C53 1.525(3)
C52 C61 1.527(3)
C53 C54 1.541(3)
C54 C56 1.508(4)
C54 C55 1.533(4)
C61 C62 1.382(3)
C61 C66 1.389(3)
C62 O67 1.381(3)
C62 C63 1.398(3)
C63 C64 1.391(3)
C63 C69 1.497(3)
C64 O68 1.365(3)
C64 C65 1.400(3)
C65 C66 1.387(3)
C65 C82 1.521(3)
C69 N70 1.505(3)
N70 C71 1.495(3)
C71 C75 1.525(3)
C71 C72 1.543(3)
C72 O74 1.236(3)
C72 O73 1.254(3)
C75 C76 1.493(3)
C76 C77 1.377(4)
C76 C81 1.382(4)
C77 C78 1.382(6)
C78 C79 1.343(9)
C79 C80 1.382(8)
C80 C81 1.357(5)
C82 C91 1.524(3)
C82 C83 1.541(3)
C83 C84 1.531(3)
C84 C85 1.515(4)
C84 C86 1.516(4)
C91 C96 1.387(3)
C91 C92 1.397(3)
C92 O97 1.368(3)
C92 C93 1.404(3)
C93 C94 1.391(3)
C93 C99 1.503(3)
C94 O98 1.375(3)
C94 C95 1.392(3)
C95 C96 1.396(3)
C95 C112 1.524(3)
C99 N100 1.508(3)
N100 C101 1.493(3)
C101 C105 1.524(3)
C101 C102 1.548(3)
C102 O103 1.241(3)
C102 O104 1.251(3)
C105 C106 1.513(3)
C106 C107 1.370(4)
C106 C111 1.382(4)
C107 C108 1.396(4)
C108 C109 1.332(5)
C109 C110 1.385(6)
C110 C111 1.385(5)
C112 C113 1.529(3)
C113 C114 1.535(3)
C114 C116 1.526(4)
C114 C115 1.527(4)
C121 C126 1.391(3)
C121 C122 1.398(3)
C121 C232 1.517(3)
C122 O127 1.367(2)
C122 C123 1.404(3)
C123 C124 1.391(3)
C123 C129 1.502(3)
C124 O128 1.362(2)
C124 C125 1.406(3)
C125 C126 1.384(3)
C125 C142 1.521(3)
C129 N130 1.493(3)
N130 C131 1.507(3)
C131 C135 1.523(3)
C131 C132 1.542(3)
C132 O134 1.240(3)
C132 O133 1.255(3)
C135 C136 1.502(4)
C136 C137 1.385(5)
C136 C141 1.408(5)
C137 C138 1.390(6)
C138 C139 1.426(8)
C139 C140 1.355(8)
C140 C141 1.354(6)
C142 C151 1.525(3)
C142 C143 1.541(3)
C143 C144 1.517(3)
C144 C145 1.480(5)
C144 C146 1.520(4)
C151 C156 1.382(3)
C151 C152 1.399(3)
C152 O157 1.379(3)
C152 C153 1.388(3)
C153 C154 1.397(3)
C153 C159 1.507(3)
C154 O158 1.371(3)
C154 C155 1.389(3)
C155 C156 1.392(3)
C155 C172 1.527(3)
C159 N160 1.496(3)
N160 C161 1.501(3)
C161 C165 1.504(4)
C161 C162 1.542(3)
C162 O163 1.236(3)
C162 O164 1.260(3)
C165 C16A 1.480(5)
C165 C166 1.576(5)
C166 C167 1.3900
C166 C171 1.3900
C167 C168 1.3900
C168 C169 1.3900
C169 C170 1.3900
C170 C171 1.3900
C16A C16F 1.3900
C16A C16B 1.3900
C16F C16E 1.3900
C16E C16D 1.3900
C16D C16C 1.3900
C16C C16B 1.3900
C172 C181 1.516(3)
C172 C173 1.538(3)
C173 C174 1.514(4)
C174 C176 1.508(5)
C174 C175 1.510(6)
C181 C186 1.388(3)
C181 C182 1.406(3)
C182 O187 1.361(3)
C182 C183 1.388(3)
C183 C184 1.403(3)
C183 C189 1.502(3)
C184 O188 1.370(3)
C184 C185 1.386(3)
C185 C186 1.387(3)
C185 C202 1.527(3)
C189 N190 1.500(3)
N190 C191 1.501(3)
C191 C195 1.526(3)
C191 C192 1.545(3)
C192 O194 1.236(3)
C192 O193 1.242(3)
C195 C196 1.502(3)
C196 C201 1.362(4)
C196 C197 1.375(4)
C197 C198 1.363(5)
C198 C199 1.380(6)
C199 C200 1.349(5)
C200 C201 1.365(4)
C202 C211 1.525(3)
C202 C203 1.535(3)
C203 C204 1.528(4)
C204 C205 1.504(5)
C204 C206 1.512(4)
C211 C216 1.391(3)
C211 C212 1.405(3)
C212 O217 1.360(2)
C212 C213 1.408(3)
C213 C214 1.392(3)
C213 C219 1.505(3)
C214 O218 1.367(3)
C214 C215 1.398(3)
C215 C216 1.393(3)
C215 C232 1.514(3)
C219 N220 1.496(3)
N220 C221 1.505(3)
C221 C225 1.517(3)
C221 C222 1.545(3)
C222 O224 1.247(3)
C222 O223 1.249(3)
C225 C226 1.498(4)
C226 C231 1.384(4)
C226 C227 1.405(4)
C227 C228 1.386(5)
C228 C229 1.378(7)
C229 C230 1.343(7)
C230 C231 1.377(6)
C232 C233 1.541(3)
C233 C234 1.490(4)
C234 C236 1.499(5)
C234 C235 1.515(5)

loop_
_geom_torsion_atom_site_label_1
_geom_torsion_atom_site_label_2
_geom_torsion_atom_site_label_3
_geom_torsion_atom_site_label_4
_geom_torsion
C6 C1 C2 O7 179.76(18)
C112 C1 C2 O7 0.5(3)
C6 C1 C2 C3 1.3(3)
C112 C1 C2 C3 -177.98(19)
O7 C2 C3 C4 178.46(18)
C1 C2 C3 C4 -3.0(3)
O7 C2 C3 C9 -3.4(3)
C1 C2 C3 C9 175.17(18)
C2 C3 C4 O8 -178.49(18)
C9 C3 C4 O8 3.4(3)
C2 C3 C4 C5 3.8(3)
C9 C3 C4 C5 -174.31(19)
O8 C4 C5 C6 179.30(18)
C3 C4 C5 C6 -2.9(3)
O8 C4 C5 C22 -1.6(3)
C3 C4 C5 C22 176.26(19)
C4 C5 C6 C1 1.2(3)
C22 C5 C6 C1 -177.91(19)
C2 C1 C6 C5 -0.4(3)
C112 C1 C6 C5 178.89(19)
C2 C3 C9 N10 78.5(2)
C4 C3 C9 N10 -103.3(2)
C3 C9 N10 C11 -173.83(19)
C9 N10 C11 C15 69.5(2)
C9 N10 C11 C12 -164.08(18)
N10 C11 C12 O14 43.8(2)
C15 C11 C12 O14 168.4(2)
N10 C11 C12 O13 -138.3(2)
C15 C11 C12 O13 -13.7(3)
N10 C11 C15 C16 -86.1(3)
C12 C11 C15 C16 152.9(2)
C11 C15 C16 C21 -53.0(3)
C11 C15 C16 C17 124.8(3)
C21 C16 C17 C18 -3.2(6)
C15 C16 C17 C18 178.9(4)
C16 C17 C18 C19 -0.3(9)
C17 C18 C19 C20 3.5(9)
C18 C19 C20 C21 -3.1(7)
C17 C16 C21 C20 3.6(5)
C15 C16 C21 C20 -178.5(3)
C19 C20 C21 C16 -0.6(5)
C4 C5 C22 C31 94.4(2)
C6 C5 C22 C31 -86.5(2)
C4 C5 C22 C23 -138.0(2)
C6 C5 C22 C23 41.1(3)
C5 C22 C23 C24 61.1(3)
C31 C22 C23 C24 -172.2(3)
C22 C23 C24 C25 -165.2(6)
C22 C23 C24 C26 70.6(4)
C5 C22 C31 C32 -91.5(3)
C23 C22 C31 C32 141.4(2)
C5 C22 C31 C36 91.4(3)
C23 C22 C31 C36 -35.7(3)
C36 C31 C32 O37 178.30(19)
C22 C31 C32 O37 1.1(3)
C36 C31 C32 C33 0.3(3)
C22 C31 C32 C33 -176.9(2)
O37 C32 C33 C87 178.49(18)
C31 C32 C33 C87 -3.4(3)
O37 C32 C33 C39 -6.2(3)
C31 C32 C33 C39 171.99(19)
C87 C35 C36 C31 0.6(3)
C52 C35 C36 C31 177.8(2)
C32 C31 C36 C35 1.1(3)
C22 C31 C36 C35 178.3(2)
C32 C33 C39 N40 76.9(2)
C87 C33 C39 N40 -108.0(2)
C33 C39 N40 C41 -174.53(18)
C39 N40 C41 C45 73.2(2)
C39 N40 C41 C42 -159.73(17)
N40 C41 C42 O44 46.4(3)
C45 C41 C42 O44 172.1(2)
N40 C41 C42 O43 -134.3(2)
C45 C41 C42 O43 -8.7(3)
N40 C41 C45 C46 -84.0(3)
C42 C41 C45 C46 153.5(2)
C41 C45 C46 C51 -59.6(3)
C41 C45 C46 C47 120.5(3)
C51 C46 C47 C48 -1.7(4)
C45 C46 C47 C48 178.2(3)
C46 C47 C48 C49 1.9(5)
C47 C48 C49 C50 -1.1(5)
C48 C49 C50 C51 0.2(6)
C47 C46 C51 C50 0.8(4)
C45 C46 C51 C50 -179.1(3)
C49 C50 C51 C46 -0.1(6)
C36 C35 C52 C53 41.5(3)
C87 C35 C52 C53 -141.3(2)
C36 C35 C52 C61 -86.0(2)
C87 C35 C52 C61 91.2(2)
C35 C52 C53 C54 178.3(2)
C61 C52 C53 C54 -54.8(3)
C52 C53 C54 C56 169.2(2)
C52 C53 C54 C55 -67.2(3)
C35 C52 C61 C62 -96.6(2)
C53 C52 C61 C62 133.9(2)
C35 C52 C61 C66 84.9(2)
C53 C52 C61 C66 -44.6(3)
C66 C61 C62 O67 179.99(17)
C52 C61 C62 O67 1.5(3)
C66 C61 C62 C63 1.7(3)
C52 C61 C62 C63 -176.86(18)
O67 C62 C63 C64 -179.77(17)
C61 C62 C63 C64 -1.3(3)
O67 C62 C63 C69 -1.3(3)
C61 C62 C63 C69 177.13(18)
C62 C63 C64 O68 179.74(18)
C69 C63 C64 O68 1.4(3)
C62 C63 C64 C65 1.4(3)
C69 C63 C64 C65 -176.97(18)
O68 C64 C65 C66 179.78(17)
C63 C64 C65 C66 -1.8(3)
O68 C64 C65 C82 -0.5(3)
C63 C64 C65 C82 177.96(18)
C64 C65 C66 C61 2.2(3)
C82 C65 C66 C61 -177.52(18)
C62 C61 C66 C65 -2.1(3)
C52 C61 C66 C65 176.39(18)
C64 C63 C69 N70 -112.2(2)
C62 C63 C69 N70 69.5(2)
C63 C69 N70 C71 -169.28(18)
C69 N70 C71 C75 80.8(2)
C69 N70 C71 C72 -152.48(17)
N70 C71 C72 O74 46.2(2)
C75 C71 C72 O74 169.46(19)
N70 C71 C72 O73 -133.92(19)
C75 C71 C72 O73 -10.6(3)
N70 C71 C75 C76 -159.35(19)
C72 C71 C75 C76 78.9(2)
C71 C75 C76 C77 -105.5(4)
C71 C75 C76 C81 73.1(4)
C81 C76 C77 C78 -2.2(7)
C75 C76 C77 C78 176.4(5)
C76 C77 C78 C79 0.1(10)
C77 C78 C79 C80 3.1(11)
C78 C79 C80 C81 -4.2(11)
C79 C80 C81 C76 2.1(9)
C77 C76 C81 C80 1.1(7)
C75 C76 C81 C80 -177.6(4)
C66 C65 C82 C91 -87.2(2)
C64 C65 C82 C91 93.0(2)
C66 C65 C82 C83 40.8(3)
C64 C65 C82 C83 -138.93(19)
C65 C82 C83 C84 57.0(3)
C91 C82 C83 C84 -175.7(2)
C82 C83 C84 C85 53.5(3)
C82 C83 C84 C86 177.9(2)
C36 C35 C87 O38 177.60(18)
C52 C35 C87 O38 0.3(3)
C36 C35 C87 C33 -3.7(3)
C52 C35 C87 C33 178.97(19)
C32 C33 C87 O38 -176.28(18)
C39 C33 C87 O38 8.6(3)
C32 C33 C87 C35 5.1(3)
C39 C33 C87 C35 -170.01(19)
C65 C82 C91 C96 90.7(2)
C83 C82 C91 C96 -37.3(3)
C65 C82 C91 C92 -89.6(2)
C83 C82 C91 C92 142.4(2)
C96 C91 C92 O97 178.43(18)
C82 C91 C92 O97 -1.3(3)
C96 C91 C92 C93 1.0(3)
C82 C91 C92 C93 -178.74(18)
O97 C92 C93 C94 178.28(18)
C91 C92 C93 C94 -4.1(3)
O97 C92 C93 C99 -5.4(3)
C91 C92 C93 C99 172.23(18)
C92 C93 C94 O98 -176.12(18)
C99 C93 C94 O98 7.9(3)
C92 C93 C94 C95 5.0(3)
C99 C93 C94 C95 -171.1(2)
O98 C94 C95 C96 178.26(19)
C93 C94 C95 C96 -2.8(3)
O98 C94 C95 C112 -2.0(3)
C93 C94 C95 C112 176.98(19)
C92 C91 C96 C95 1.3(3)
C82 C91 C96 C95 -179.00(19)
C94 C95 C96 C91 -0.4(3)
C112 C95 C96 C91 179.8(2)
C94 C93 C99 N100 -106.3(2)
C92 C93 C99 N100 77.6(2)
C93 C99 N100 C101 -170.64(18)
C99 N100 C101 C105 72.3(2)
C99 N100 C101 C102 -160.90(18)
N100 C101 C102 O103 42.5(3)
C105 C101 C102 O103 168.1(2)
N100 C101 C102 O104 -136.1(2)
C105 C101 C102 O104 -10.5(3)
N100 C101 C105 C106 -85.3(3)
C102 C101 C105 C106 152.4(2)
C101 C105 C106 C107 133.5(3)
C101 C105 C106 C111 -49.5(4)
C111 C106 C107 C108 -1.8(5)
C105 C106 C107 C108 175.3(3)
C106 C107 C108 C109 2.6(5)
C107 C108 C109 C110 0.3(6)
C108 C109 C110 C111 -3.9(7)
C107 C106 C111 C110 -1.8(6)
C105 C106 C111 C110 -178.9(4)
C109 C110 C111 C106 4.7(8)
C6 C1 C112 C95 84.4(2)
C2 C1 C112 C95 -96.3(2)
C6 C1 C112 C113 -44.3(3)
C2 C1 C112 C113 134.9(2)
C94 C95 C112 C1 91.0(3)
C96 C95 C112 C1 -89.2(2)
C94 C95 C112 C113 -140.1(2)
C96 C95 C112 C113 39.6(3)
C1 C112 C113 C114 -57.1(3)
C95 C112 C113 C114 175.5(2)
C112 C113 C114 C116 -178.1(3)
C112 C113 C114 C115 -55.8(3)
C126 C121 C122 O127 -178.85(16)
C232 C121 C122 O127 -0.5(3)
C126 C121 C122 C123 2.6(3)
C232 C121 C122 C123 -179.04(17)
O127 C122 C123 C124 177.76(17)
C121 C122 C123 C124 -3.8(3)
O127 C122 C123 C129 -5.6(3)
C121 C122 C123 C129 172.90(18)
C122 C123 C124 O128 -177.51(17)
C129 C123 C124 O128 5.6(3)
C122 C123 C124 C125 3.2(3)
C129 C123 C124 C125 -173.66(18)
O128 C124 C125 C126 179.33(18)
C123 C124 C125 C126 -1.5(3)
O128 C124 C125 C142 -1.7(3)
C123 C124 C125 C142 177.56(18)
C124 C125 C126 C121 0.3(3)
C142 C125 C126 C121 -178.74(18)
C122 C121 C126 C125 -0.9(3)
C232 C121 C126 C125 -179.18(18)
C124 C123 C129 N130 -75.3(2)
C122 C123 C129 N130 107.9(2)
C123 C129 N130 C131 171.23(17)
C129 N130 C131 C135 -71.0(2)
C129 N130 C131 C132 160.83(17)
N130 C131 C132 O134 -43.1(3)
C135 C131 C132 O134 -168.3(2)
N130 C131 C132 O133 138.6(2)
C135 C131 C132 O133 13.4(3)
N130 C131 C135 C136 102.5(2)
C132 C131 C135 C136 -134.6(2)
C131 C135 C136 C137 54.2(4)
C131 C135 C136 C141 -127.1(3)
C141 C136 C137 C138 -2.9(5)
C135 C136 C137 C138 175.8(4)
C136 C137 C138 C139 2.4(7)
C137 C138 C139 C140 -1.2(9)
C138 C139 C140 C141 0.6(8)
C139 C140 C141 C136 -1.2(7)
C137 C136 C141 C140 2.3(5)
C135 C136 C141 C140 -176.4(3)
C126 C125 C142 C151 -89.2(2)
C124 C125 C142 C151 91.9(2)
C126 C125 C142 C143 37.9(3)
C124 C125 C142 C143 -141.07(19)
C125 C142 C143 C144 60.0(2)
C151 C142 C143 C144 -172.98(19)
C142 C143 C144 C145 59.7(3)
C142 C143 C144 C146 -176.8(2)
C125 C142 C151 C156 88.9(2)
C143 C142 C151 C156 -38.4(3)
C125 C142 C151 C152 -91.2(2)
C143 C142 C151 C152 141.45(19)
C156 C151 C152 O157 179.92(17)
C142 C151 C152 O157 0.1(3)
C156 C151 C152 C153 2.3(3)
C142 C151 C152 C153 -177.54(18)
O157 C152 C153 C154 179.92(18)
C151 C152 C153 C154 -2.6(3)
O157 C152 C153 C159 -3.4(3)
C151 C152 C153 C159 174.08(19)
C152 C153 C154 O158 -178.62(18)
C159 C153 C154 O158 4.5(3)
C152 C153 C154 C155 1.8(3)
C159 C153 C154 C155 -175.00(19)
O158 C154 C155 C156 179.66(18)
C153 C154 C155 C156 -0.8(3)
O158 C154 C155 C172 0.8(3)
C153 C154 C155 C172 -179.67(19)
C152 C151 C156 C155 -1.3(3)
C142 C151 C156 C155 178.50(18)
C154 C155 C156 C151 0.6(3)
C172 C155 C156 C151 179.44(19)
C152 C153 C159 N160 109.8(2)
C154 C153 C159 N160 -73.5(2)
C153 C159 N160 C161 -178.04(19)
C159 N160 C161 C165 -76.4(2)
C159 N160 C161 C162 157.55(19)
N160 C161 C162 O163 -66.2(3)
C165 C161 C162 O163 169.2(2)
N160 C161 C162 O164 113.3(2)
C165 C161 C162 O164 -11.4(3)
N160 C161 C165 C16A 158.4(3)
C162 C161 C165 C16A -79.3(4)
N160 C161 C165 C166 164.2(3)
C162 C161 C165 C166 -73.5(3)
C16A C165 C166 C167 174.8(18)
C161 C165 C166 C167 19.1(5)
C16A C165 C166 C171 -12.2(14)
C161 C165 C166 C171 -167.9(3)
C171 C166 C167 C168 0.0
C165 C166 C167 C168 172.6(5)
C166 C167 C168 C169 0.0
C167 C168 C169 C170 0.0
C168 C169 C170 C171 0.0
C169 C170 C171 C166 0.0
C167 C166 C171 C170 0.0
C165 C166 C171 C170 -173.6(4)
C161 C165 C16A C16F -63.9(5)
C166 C165 C16A C16F -90.2(16)
C161 C165 C16A C16B 109.3(4)
C166 C165 C16A C16B 83.0(15)
C16B C16A C16F C16E 0.0
C165 C16A C16F C16E 173.4(5)
C16A C16F C16E C16D 0.0
C16F C16E C16D C16C 0.0
C16E C16D C16C C16B 0.0
C16D C16C C16B C16A 0.0
C16F C16A C16B C16C 0.0
C165 C16A C16B C16C -173.0(6)
C154 C155 C172 C181 94.2(2)
C156 C155 C172 C181 -84.6(2)
C154 C155 C172 C173 -137.0(2)
C156 C155 C172 C173 44.2(3)
C181 C172 C173 C174 -168.9(2)
C155 C172 C173 C174 64.1(3)
C172 C173 C174 C176 -173.6(3)
C172 C173 C174 C175 64.1(4)
C155 C172 C181 C186 88.1(2)
C173 C172 C181 C186 -40.4(3)
C155 C172 C181 C182 -91.5(2)
C173 C172 C181 C182 140.0(2)
C186 C181 C182 O187 -179.12(18)
C172 C181 C182 O187 0.4(3)
C186 C181 C182 C183 3.5(3)
C172 C181 C182 C183 -176.92(19)
O187 C182 C183 C184 178.40(18)
C181 C182 C183 C184 -4.4(3)
O187 C182 C183 C189 -5.8(3)
C181 C182 C183 C189 171.47(19)
C182 C183 C184 O188 179.28(18)
C189 C183 C184 O188 3.2(3)
C182 C183 C184 C185 2.6(3)
C189 C183 C184 C185 -173.39(18)
O188 C184 C185 C186 -176.42(18)
C183 C184 C185 C186 -0.1(3)
O188 C184 C185 C202 1.4(3)
C183 C184 C185 C202 177.77(18)
C184 C185 C186 C181 -0.7(3)
C202 C185 C186 C181 -178.55(18)
C182 C181 C186 C185 -1.0(3)
C172 C181 C186 C185 179.50(19)
C182 C183 C189 N190 104.5(2)
C184 C183 C189 N190 -79.6(2)
C183 C189 N190 C191 172.09(19)
C189 N190 C191 C195 -73.1(2)
C189 N190 C191 C192 159.01(18)
N190 C191 C192 O194 144.4(2)
C195 C191 C192 O194 18.8(3)
N190 C191 C192 O193 -36.2(3)
C195 C191 C192 O193 -161.7(2)
N190 C191 C195 C196 126.0(2)
C192 C191 C195 C196 -110.5(2)
C191 C195 C196 C201 -105.4(3)
C191 C195 C196 C197 75.4(4)
C201 C196 C197 C198 -1.0(8)
C195 C196 C197 C198 178.2(6)
C196 C197 C198 C199 2.4(11)
C197 C198 C199 C200 -2.3(11)
C198 C199 C200 C201 1.0(8)
C197 C196 C201 C200 -0.4(6)
C195 C196 C201 C200 -179.6(3)
C199 C200 C201 C196 0.4(7)
C184 C185 C202 C211 91.2(2)
C186 C185 C202 C211 -91.0(2)
C184 C185 C202 C203 -140.3(2)
C186 C185 C202 C203 37.5(3)
C211 C202 C203 C204 -57.5(3)
C185 C202 C203 C204 175.4(2)
C202 C203 C204 C205 -56.8(4)
C202 C203 C204 C206 179.9(3)
C185 C202 C211 C216 87.1(2)
C203 C202 C211 C216 -40.7(3)
C185 C202 C211 C212 -90.9(2)
C203 C202 C211 C212 141.4(2)
C216 C211 C212 O217 -178.45(17)
C202 C211 C212 O217 -0.4(3)
C216 C211 C212 C213 2.0(3)
C202 C211 C212 C213 180.00(18)
O217 C212 C213 C214 176.98(17)
C211 C212 C213 C214 -3.4(3)
O217 C212 C213 C219 -6.1(3)
C211 C212 C213 C219 173.44(18)
C212 C213 C214 O218 -178.54(17)
C219 C213 C214 O218 4.4(3)
C212 C213 C214 C215 3.4(3)
C219 C213 C214 C215 -173.67(18)
O218 C214 C215 C216 -179.68(18)
C213 C214 C215 C216 -1.8(3)
O218 C214 C215 C232 -1.0(3)
C213 C214 C215 C232 176.92(18)
C212 C211 C216 C215 -0.4(3)
C202 C211 C216 C215 -178.39(18)
C214 C215 C216 C211 0.2(3)
C232 C215 C216 C211 -178.42(18)
C214 C213 C219 N220 -74.9(2)
C212 C213 C219 N220 108.1(2)
C213 C219 N220 C221 171.62(17)
C219 N220 C221 C225 -70.0(2)
C219 N220 C221 C222 161.47(17)
N220 C221 C222 O224 -42.7(2)
C225 C221 C222 O224 -169.7(2)
N220 C221 C222 O223 138.3(2)
C225 C221 C222 O223 11.4(3)
N220 C221 C225 C226 87.6(2)
C222 C221 C225 C226 -148.9(2)
C221 C225 C226 C231 -124.2(3)
C221 C225 C226 C227 56.3(4)
C231 C226 C227 C228 0.6(5)
C225 C226 C227 C228 -179.9(4)
C226 C227 C228 C229 2.1(8)
C227 C228 C229 C230 -4.2(10)
C228 C229 C230 C231 3.6(12)
C229 C230 C231 C226 -0.8(10)
C227 C226 C231 C230 -1.3(6)
C225 C226 C231 C230 179.2(5)
C216 C215 C232 C121 -88.6(2)
C214 C215 C232 C121 92.8(2)
C216 C215 C232 C233 39.8(3)
C214 C215 C232 C233 -138.77(19)
C126 C121 C232 C215 85.5(2)
C122 C121 C232 C215 -92.7(2)
C126 C121 C232 C233 -43.0(3)
C122 C121 C232 C233 138.72(19)
C215 C232 C233 C234 169.6(2)
C121 C232 C233 C234 -62.8(3)
C232 C233 C234 C236 -179.9(3)
C232 C233 C234 C235 -56.5(4)

loop_
_platon_squeeze_void_nr
_platon_squeeze_void_average_x
_platon_squeeze_void_average_y
_platon_squeeze_void_average_z
_platon_squeeze_void_volume
_platon_squeeze_void_count_electrons
_platon_squeeze_void_content
1 0.000 0.000 0.000 213 53 ' '
2 0.794 -0.115 0.269 1126 357 ' '
3 1.206 0.115 0.731 1126 355 ' '
4 0.495 0.172 0.288 255 87 ' '
5 -0.294 0.385 0.231 1127 351 ' '
6 -0.005 0.328 0.788 255 92 ' '
7 0.500 0.500 0.500 213 53 ' '
8 0.294 0.615 0.769 1125 359 ' '
9 1.005 0.672 0.212 255 90 ' '
10 0.505 0.828 0.712 255 95 ' '
